data_7117147
loop_
_publ_author_name
'Wenqing Wang'
'Xingyong Wang'
'Zaichao Zhang'
'Ningning Yuan'
'Xinping Wang'

_publ_section_title
;
 The long-sought seventeen-electron radical [(C6Me6)Cr(CO)3]+: isolation,
 crystal structure and substitution reaction
;
_journal_name_full Chem.Commun.
_journal_page_first 8410
_journal_paper_doi 10.1039/C5cc01941A
_journal_volume 51
_journal_year 2015
_chemical_formula_moiety 'C15 H18 Cr O3, C16 H12 Al F24 O4'
_chemical_formula_sum 'C31 H30 Al Cr F24 O7'
_chemical_formula_weight 1049.53
_chemical_name_systematic
; 
 ? 
;
_space_group_IT_number 14
_symmetry_cell_setting monoclinic
_symmetry_space_group_name_Hall '-P 2yn'
_symmetry_space_group_name_H-M 'P 1 21/n 1'
_atom_sites_solution_hydrogens geom
_atom_sites_solution_primary direct
_atom_sites_solution_secondary difmap
_audit_creation_method SHELXL-97
_audit_update_record
;
2015-02-03 deposited with the CCDC.
2015-03-24 downloaded from the CCDC.
;
_cell_angle_alpha 90.00
_cell_angle_beta 111.9130(10)
_cell_angle_gamma 90.00
_cell_formula_units_Z 8
_cell_length_a 25.012(3)
_cell_length_b 13.9336(15)
_cell_length_c 25.099(3)
_cell_measurement_reflns_used 9854
_cell_measurement_temperature 123(2)
_cell_measurement_theta_max 27.51
_cell_measurement_theta_min 2.28
_cell_volume 8115.2(16)
_computing_cell_refinement 'Bruker SAINT'
_computing_data_collection 'Bruker APEX DUO'
_computing_data_reduction 'Bruker SAINT'
_computing_molecular_graphics 'Bruker SHELXTL'
_computing_publication_material 'Bruker SHELXTL'
_computing_structure_refinement 'SHELXL-97 (Sheldrick, 2008)'
_computing_structure_solution 'SHELXS-97 (Sheldrick, 2008)'
_diffrn_ambient_temperature 123(2)
_diffrn_measured_fraction_theta_full 0.982
_diffrn_measured_fraction_theta_max 0.982
_diffrn_radiation_monochromator graphite
_diffrn_radiation_source 'fine-focus sealed tube'
_diffrn_radiation_type MoK\a
_diffrn_radiation_wavelength 0.71073
_diffrn_reflns_av_R_equivalents 0.0768
_diffrn_reflns_av_sigmaI/netI 0.0658
_diffrn_reflns_limit_h_max 31
_diffrn_reflns_limit_h_min -31
_diffrn_reflns_limit_k_max 14
_diffrn_reflns_limit_k_min -17
_diffrn_reflns_limit_l_max 32
_diffrn_reflns_limit_l_min -31
_diffrn_reflns_number 65844
_diffrn_reflns_theta_full 27.00
_diffrn_reflns_theta_max 27.00
_diffrn_reflns_theta_min 0.98
_exptl_absorpt_coefficient_mu 0.458
_exptl_absorpt_correction_T_max 0.9262
_exptl_absorpt_correction_T_min 0.9139
_exptl_absorpt_correction_type multi-scan
_exptl_absorpt_process_details 'SADABS (Bruker, 2011)'
_exptl_crystal_colour yellow
_exptl_crystal_density_diffrn 1.718
_exptl_crystal_density_method 'not measured'
_exptl_crystal_description block
_exptl_crystal_F_000 4200
_exptl_crystal_size_max 0.20
_exptl_crystal_size_mid 0.19
_exptl_crystal_size_min 0.17
_refine_diff_density_max 1.113
_refine_diff_density_min -0.568
_refine_diff_density_rms 0.141
_refine_ls_extinction_method none
_refine_ls_goodness_of_fit_ref 1.181
_refine_ls_hydrogen_treatment constr
_refine_ls_matrix_type full
_refine_ls_number_parameters 2031
_refine_ls_number_reflns 17387
_refine_ls_number_restraints 3629
_refine_ls_restrained_S_all 1.147
_refine_ls_R_factor_all 0.1098
_refine_ls_R_factor_gt 0.0867
_refine_ls_shift/su_max 0.017
_refine_ls_shift/su_mean 0.000
_refine_ls_structure_factor_coef Fsqd
_refine_ls_weighting_details 'calc w=1/[\s^2^(Fo^2^)+(0.0923P)^2^+28.8115P] where P=(Fo^2^+2Fc^2^)/3'
_refine_ls_weighting_scheme calc
_refine_ls_wR_factor_gt 0.2292
_refine_ls_wR_factor_ref 0.2434
_reflns_number_gt 13027
_reflns_number_total 17387
_reflns_threshold_expression >2sigma(I)
_cod_data_source_file c5cc01941a2.cif
_cod_data_source_block 1
_cod_original_cell_volume 8115.3(15)
_cod_original_sg_symbol_Hall '-P 2yn  '
_cod_original_sg_symbol_H-M 'P2(1)/n  '
_cod_database_code 7117147

loop_
_symmetry_equiv_pos_as_xyz
'x, y, z'
'-x+1/2, y+1/2, -z+1/2'
'-x, -y, -z'
'x-1/2, -y-1/2, z-1/2'

loop_
_atom_site_label
_atom_site_type_symbol
_atom_site_fract_x
_atom_site_fract_y
_atom_site_fract_z
_atom_site_U_iso_or_equiv
_atom_site_adp_type
_atom_site_occupancy
_atom_site_symmetry_multiplicity
_atom_site_calc_flag
_atom_site_refinement_flags
_atom_site_disorder_assembly
_atom_site_disorder_group
Al1B Al 0.37637(8) 0.23360(13) 0.39255(7) 0.0170(4) Uani 0.916(2) 1 d PDU A 5
O1B O 0.32272(14) 0.1611(2) 0.39864(13) 0.0208(7) Uani 0.916(2) 1 d PDU A 5
C1B C 0.3163(2) 0.0658(4) 0.4101(2) 0.0266(10) Uani 0.916(2) 1 d PDU A 5
C2B C 0.2642(2) 0.0263(4) 0.3598(2) 0.0359(13) Uani 0.916(2) 1 d PDU A 5
C3B C 0.3055(2) 0.0610(4) 0.4657(2) 0.0389(13) Uani 0.916(2) 1 d PDU A 5
C4B C 0.3692(3) 0.0041(4) 0.4160(3) 0.0370(14) Uani 0.916(2) 1 d PDU A 5
H4BA H 0.4022 0.0253 0.4496 0.055 Uiso 0.916(2) 1 calc PR A 5
H4BB H 0.3782 0.0111 0.3814 0.055 Uiso 0.916(2) 1 calc PR A 5
H4BC H 0.3608 -0.0634 0.4208 0.055 Uiso 0.916(2) 1 calc PR A 5
O2B O 0.38289(15) 0.2200(2) 0.32701(13) 0.0224(7) Uani 0.916(2) 1 d PDU A 5
C5B C 0.3649(2) 0.2597(3) 0.27344(19) 0.0229(9) Uani 0.916(2) 1 d PDU A 5
C6B C 0.3185(2) 0.1968(4) 0.2311(2) 0.0344(12) Uani 0.916(2) 1 d PDU A 5
C7B C 0.4183(2) 0.2636(4) 0.2569(2) 0.0333(12) Uani 0.916(2) 1 d PDU A 5
C8B C 0.3415(3) 0.3619(4) 0.2694(2) 0.0392(14) Uani 0.916(2) 1 d PDU A 5
H8BA H 0.3046 0.3608 0.2747 0.059 Uiso 0.916(2) 1 calc PR A 5
H8BB H 0.3358 0.3887 0.2316 0.059 Uiso 0.916(2) 1 calc PR A 5
H8BC H 0.3690 0.4017 0.2993 0.059 Uiso 0.916(2) 1 calc PR A 5
O3B O 0.44101(13) 0.1985(2) 0.44505(13) 0.0234(7) Uani 0.916(2) 1 d PDU A 5
C9B C 0.49770(19) 0.2253(3) 0.46549(18) 0.0221(9) Uani 0.916(2) 1 d PDU A 5
C10B C 0.5319(2) 0.1516(4) 0.44578(19) 0.0274(11) Uani 0.916(2) 1 d PDU A 5
C11B C 0.5179(2) 0.2246(4) 0.53123(19) 0.0281(11) Uani 0.916(2) 1 d PDU A 5
C12B C 0.5087(2) 0.3247(4) 0.4459(2) 0.0281(11) Uani 0.916(2) 1 d PDU A 5
H12D H 0.4851 0.3723 0.4559 0.042 Uiso 0.916(2) 1 calc PR A 5
H12E H 0.4984 0.3245 0.4043 0.042 Uiso 0.916(2) 1 calc PR A 5
H12F H 0.5495 0.3411 0.4651 0.042 Uiso 0.916(2) 1 calc PR A 5
O4B O 0.35945(15) 0.3520(2) 0.40007(14) 0.0245(7) Uani 0.916(2) 1 d PDU A 5
C13B C 0.3325(2) 0.4039(4) 0.4288(2) 0.0315(11) Uani 0.916(2) 1 d PDU A 5
C14B C 0.2769(2) 0.4434(4) 0.3858(3) 0.0465(14) Uani 0.916(2) 1 d PDU A 5
C15B C 0.3726(3) 0.4863(4) 0.4593(2) 0.0412(13) Uani 0.916(2) 1 d PDU A 5
C16B C 0.3198(3) 0.3453(5) 0.4748(3) 0.0459(15) Uani 0.916(2) 1 d PDU A 5
H16D H 0.2918 0.2947 0.4561 0.069 Uiso 0.916(2) 1 calc PR A 5
H16E H 0.3040 0.3877 0.4964 0.069 Uiso 0.916(2) 1 calc PR A 5
H16F H 0.3556 0.3161 0.5010 0.069 Uiso 0.916(2) 1 calc PR A 5
F1B F 0.25113(19) -0.0633(3) 0.36874(17) 0.0624(12) Uani 0.916(2) 1 d PDU A 5
F2B F 0.21728(16) 0.0797(4) 0.35084(19) 0.0627(12) Uani 0.916(2) 1 d PDU A 5
F3B F 0.27371(19) 0.0271(3) 0.31151(14) 0.0470(11) Uani 0.916(2) 1 d PDU A 5
F4B F 0.2976(2) -0.0291(3) 0.48039(17) 0.0567(12) Uani 0.916(2) 1 d PDU A 5
F5B F 0.3501(2) 0.0971(4) 0.50834(16) 0.0630(13) Uani 0.916(2) 1 d PDU A 5
F6B F 0.2588(2) 0.1105(3) 0.4630(2) 0.0591(13) Uani 0.916(2) 1 d PDU A 5
F7B F 0.2999(2) 0.2326(4) 0.17735(17) 0.0521(15) Uani 0.916(2) 1 d PDU A 5
F8B F 0.33538(18) 0.1070(3) 0.23022(16) 0.0441(10) Uani 0.916(2) 1 d PDU A 5
F9B F 0.27253(18) 0.1932(4) 0.2463(3) 0.0474(12) Uani 0.916(2) 1 d PDU A 5
F10B F 0.40730(16) 0.2994(4) 0.20489(14) 0.0578(11) Uani 0.916(2) 1 d PDU A 5
F11B F 0.45899(14) 0.3190(3) 0.29330(14) 0.0388(8) Uani 0.916(2) 1 d PDU A 5
F12B F 0.44176(17) 0.1779(3) 0.25857(19) 0.0500(10) Uani 0.916(2) 1 d PDU A 5
F13B F 0.58838(13) 0.1659(3) 0.46902(14) 0.0404(8) Uani 0.916(2) 1 d PDU A 5
F14B F 0.52232(15) 0.0614(2) 0.45784(14) 0.0384(8) Uani 0.916(2) 1 d PDU A 5
F15B F 0.51660(15) 0.1561(2) 0.38869(12) 0.0387(8) Uani 0.916(2) 1 d PDU A 5
F16B F 0.57308(16) 0.2492(4) 0.55794(19) 0.0423(12) Uani 0.916(2) 1 d PDU A 5
F17B F 0.48721(16) 0.2867(3) 0.54866(13) 0.0423(9) Uani 0.916(2) 1 d PDU A 5
F18B F 0.51152(15) 0.1393(3) 0.55206(12) 0.0405(8) Uani 0.916(2) 1 d PDU A 5
F19B F 0.24519(19) 0.4916(4) 0.4094(2) 0.0737(14) Uani 0.916(2) 1 d PDU A 5
F20B F 0.28545(19) 0.5036(3) 0.34767(19) 0.0638(12) Uani 0.916(2) 1 d PDU A 5
F21B F 0.24444(17) 0.3716(4) 0.35524(19) 0.0668(13) Uani 0.916(2) 1 d PDU A 5
F22B F 0.3475(2) 0.5498(3) 0.48253(18) 0.0634(12) Uani 0.916(2) 1 d PDU A 5
F23B F 0.41934(17) 0.4543(3) 0.50209(17) 0.0593(11) Uani 0.916(2) 1 d PDU A 5
F24B F 0.3928(2) 0.5350(3) 0.42475(19) 0.0613(11) Uani 0.916(2) 1 d PDU A 5
Al1D Al 0.3744(7) 0.2623(11) 0.3935(7) 0.016(4) Uani 0.084(2) 1 d PDU A 6
O1D O 0.3521(10) 0.1480(12) 0.4025(11) 0.025(3) Uani 0.084(2) 1 d PDU A 6
C1D C 0.3284(10) 0.0678(17) 0.4158(10) 0.032(3) Uani 0.084(2) 1 d PDU A 6
C2D C 0.2664(10) 0.0516(19) 0.3733(10) 0.039(4) Uani 0.084(2) 1 d PDU A 6
C3D C 0.3273(12) 0.072(2) 0.4763(9) 0.040(4) Uani 0.084(2) 1 d PDU A 6
C4D C 0.3643(16) -0.0217(18) 0.4129(19) 0.030(7) Uani 0.084(2) 1 d PDU A 6
H4DA H 0.3669 -0.0251 0.3749 0.045 Uiso 0.084(2) 1 calc PR A 6
H4DB H 0.3456 -0.0798 0.4195 0.045 Uiso 0.084(2) 1 calc PR A 6
H4DC H 0.4032 -0.0166 0.4424 0.045 Uiso 0.084(2) 1 calc PR A 6
F1D F 0.2378(13) -0.007(3) 0.3957(15) 0.059(6) Uani 0.084(2) 1 d PDU A 6
F2D F 0.2362(13) 0.132(2) 0.3598(16) 0.058(7) Uani 0.084(2) 1 d PDU A 6
F3D F 0.2652(16) 0.012(3) 0.3250(12) 0.048(7) Uani 0.084(2) 1 d PDU A 6
F4D F 0.322(2) -0.017(3) 0.4943(15) 0.054(7) Uani 0.084(2) 1 d PDU A 6
F5D F 0.3750(16) 0.109(4) 0.5140(12) 0.065(9) Uani 0.084(2) 1 d PDU A 6
F6D F 0.2828(17) 0.123(3) 0.4774(16) 0.057(7) Uani 0.084(2) 1 d PDU A 6
O2D O 0.3807(10) 0.2715(19) 0.3277(7) 0.023(4) Uani 0.084(2) 1 d PDU A 6
C5D C 0.3695(9) 0.2711(18) 0.2713(9) 0.029(3) Uani 0.084(2) 1 d PDU A 6
C6D C 0.3214(10) 0.201(2) 0.2390(12) 0.034(3) Uani 0.084(2) 1 d PDU A 6
C7D C 0.4236(9) 0.2428(17) 0.2595(9) 0.034(3) Uani 0.084(2) 1 d PDU A 6
C8D C 0.3504(16) 0.372(2) 0.2443(15) 0.035(7) Uani 0.084(2) 1 d PDU A 6
H8DA H 0.3159 0.3918 0.2509 0.053 Uiso 0.084(2) 1 calc PR A 6
H8DB H 0.3419 0.3685 0.2030 0.053 Uiso 0.084(2) 1 calc PR A 6
H8DC H 0.3815 0.4179 0.2621 0.053 Uiso 0.084(2) 1 calc PR A 6
F7D F 0.308(2) 0.209(3) 0.1824(11) 0.037(7) Uani 0.084(2) 1 d PDU A 6
F8D F 0.3381(18) 0.111(2) 0.2543(17) 0.047(7) Uani 0.084(2) 1 d PDU A 6
F9D F 0.2743(13) 0.219(4) 0.250(3) 0.046(8) Uani 0.084(2) 1 d PDU A 6
F10D F 0.4104(12) 0.200(2) 0.2093(10) 0.037(5) Uani 0.084(2) 1 d PDU A 6
F11D F 0.4540(12) 0.3202(19) 0.2589(15) 0.047(6) Uani 0.084(2) 1 d PDU A 6
F12D F 0.4579(11) 0.183(2) 0.2984(12) 0.042(6) Uani 0.084(2) 1 d PDU A 6
O3D O 0.4398(7) 0.2873(18) 0.4469(8) 0.026(4) Uani 0.084(2) 1 d PDU A 6
C9D C 0.4979(9) 0.2669(15) 0.4683(8) 0.027(3) Uani 0.084(2) 1 d PDU A 6
C10D C 0.5296(8) 0.3413(16) 0.4473(9) 0.032(5) Uani 0.084(2) 1 d PDU A 6
C11D C 0.5182(9) 0.2700(19) 0.5345(8) 0.033(4) Uani 0.084(2) 1 d PDU A 6
C12D C 0.5075(16) 0.1669(16) 0.4497(14) 0.028(5) Uani 0.084(2) 1 d PDU A 6
H12J H 0.4946 0.1647 0.4077 0.042 Uiso 0.084(2) 1 calc PR A 6
H12K H 0.4856 0.1203 0.4626 0.042 Uiso 0.084(2) 1 calc PR A 6
H12L H 0.5487 0.1511 0.4667 0.042 Uiso 0.084(2) 1 calc PR A 6
F13D F 0.5868(7) 0.330(2) 0.4693(13) 0.050(9) Uani 0.084(2) 1 d PDU A 6
F14D F 0.5198(12) 0.4313(14) 0.4598(12) 0.040(7) Uani 0.084(2) 1 d PDU A 6
F15D F 0.5146(11) 0.339(2) 0.3900(8) 0.034(6) Uani 0.084(2) 1 d PDU A 6
F16D F 0.5735(10) 0.248(4) 0.5602(14) 0.036(8) Uani 0.084(2) 1 d PDU A 6
F17D F 0.4885(15) 0.208(2) 0.5534(11) 0.042(6) Uani 0.084(2) 1 d PDU A 6
F18D F 0.5102(16) 0.356(2) 0.5528(11) 0.046(7) Uani 0.084(2) 1 d PDU A 6
O4D O 0.3241(9) 0.3437(15) 0.3975(10) 0.029(4) Uani 0.084(2) 1 d PDU A 6
C13D C 0.3181(9) 0.4371(16) 0.4094(8) 0.037(3) Uani 0.084(2) 1 d PDU A 6
C14D C 0.2681(10) 0.4798(16) 0.3585(9) 0.048(4) Uani 0.084(2) 1 d PDU A 6
C15D C 0.3054(10) 0.4442(16) 0.4639(8) 0.040(4) Uani 0.084(2) 1 d PDU A 6
C16D C 0.3731(11) 0.492(3) 0.4164(15) 0.047(7) Uani 0.084(2) 1 d PDU A 6
H16J H 0.4054 0.4653 0.4489 0.070 Uiso 0.084(2) 1 calc PR A 6
H16K H 0.3682 0.5598 0.4236 0.070 Uiso 0.084(2) 1 calc PR A 6
H16L H 0.3812 0.4858 0.3812 0.070 Uiso 0.084(2) 1 calc PR A 6
F19D F 0.2575(15) 0.5699(17) 0.3687(14) 0.062(7) Uani 0.084(2) 1 d PDU A 6
F20D F 0.2202(10) 0.429(3) 0.3467(13) 0.053(6) Uani 0.084(2) 1 d PDU A 6
F21D F 0.2811(13) 0.479(2) 0.3113(9) 0.041(6) Uani 0.084(2) 1 d PDU A 6
F22D F 0.3044(15) 0.5343(16) 0.4814(12) 0.047(7) Uani 0.084(2) 1 d PDU A 6
F23D F 0.3439(13) 0.398(2) 0.5086(9) 0.046(7) Uani 0.084(2) 1 d PDU A 6
F24D F 0.2542(12) 0.405(3) 0.4578(14) 0.062(7) Uani 0.084(2) 1 d PDU A 6
Al1A Al 0.89237(7) 0.73499(13) 0.37553(6) 0.0176(3) Uani 0.9246(18) 1 d PDU B 3
O1A O 0.82661(14) 0.7218(2) 0.38256(14) 0.0227(7) Uani 0.9246(18) 1 d PDU B 3
C1A C 0.77328(19) 0.7620(3) 0.36519(19) 0.0219(9) Uani 0.9246(18) 1 d PDU B 3
C2A C 0.7571(2) 0.7680(4) 0.4184(2) 0.0286(11) Uani 0.9246(18) 1 d PDU B 3
C3A C 0.7309(2) 0.6977(4) 0.31966(19) 0.0302(11) Uani 0.9246(18) 1 d PDU B 3
C4A C 0.7689(3) 0.8633(4) 0.3399(3) 0.0377(13) Uani 0.9246(18) 1 d PDU B 3
H4AA H 0.7765 0.8606 0.3044 0.057 Uiso 0.9246(18) 1 calc PR B 3
H4AB H 0.7973 0.9052 0.3676 0.057 Uiso 0.9246(18) 1 calc PR B 3
H4AC H 0.7301 0.8887 0.3316 0.057 Uiso 0.9246(18) 1 calc PR B 3
F1A F 0.70551(14) 0.8059(3) 0.40776(15) 0.0496(10) Uani 0.9246(18) 1 d PDU B 3
F2A F 0.75769(18) 0.6827(3) 0.44248(15) 0.0453(9) Uani 0.9246(18) 1 d PDU B 3
F3A F 0.79476(15) 0.8230(2) 0.45831(13) 0.0360(7) Uani 0.9246(18) 1 d PDU B 3
F4A F 0.67650(15) 0.7304(3) 0.30109(17) 0.0467(10) Uani 0.9246(18) 1 d PDU B 3
F5A F 0.74511(16) 0.6930(3) 0.27347(13) 0.0459(9) Uani 0.9246(18) 1 d PDU B 3
F6A F 0.73008(16) 0.6081(2) 0.33728(15) 0.0460(9) Uani 0.9246(18) 1 d PDU B 3
O2A O 0.89844(14) 0.6592(2) 0.32357(13) 0.0217(7) Uani 0.9246(18) 1 d PDU B 3
C5A C 0.9103(2) 0.5641(4) 0.31900(19) 0.0263(10) Uani 0.9246(18) 1 d PDU B 3
C6A C 0.9650(2) 0.5568(4) 0.3073(2) 0.0385(13) Uani 0.9246(18) 1 d PDU B 3
C7A C 0.8595(2) 0.5212(4) 0.2686(2) 0.0318(11) Uani 0.9246(18) 1 d PDU B 3
C8A C 0.9175(3) 0.5055(4) 0.3724(2) 0.0388(14) Uani 0.9246(18) 1 d PDU B 3
H8AA H 0.9513 0.5286 0.4046 0.058 Uiso 0.9246(18) 1 calc PR B 3
H8AB H 0.9229 0.4377 0.3652 0.058 Uiso 0.9246(18) 1 calc PR B 3
H8AC H 0.8831 0.5124 0.3818 0.058 Uiso 0.9246(18) 1 calc PR B 3
F7A F 0.98114(16) 0.4671(3) 0.3020(2) 0.0533(10) Uani 0.9246(18) 1 d PDU B 3
F8A F 0.96089(18) 0.6040(3) 0.25891(19) 0.0551(11) Uani 0.9246(18) 1 d PDU B 3
F9A F 1.00882(16) 0.5983(3) 0.3494(2) 0.0671(13) Uani 0.9246(18) 1 d PDU B 3
F10A F 0.86860(16) 0.4304(3) 0.25748(16) 0.0506(10) Uani 0.9246(18) 1 d PDU B 3
F11A F 0.81129(14) 0.5233(3) 0.27924(17) 0.0418(9) Uani 0.9246(18) 1 d PDU B 3
F12A F 0.84869(18) 0.5711(3) 0.22008(13) 0.0562(11) Uani 0.9246(18) 1 d PDU B 3
O3A O 0.89844(14) 0.8519(2) 0.35618(14) 0.0248(7) Uani 0.9246(18) 1 d PDU B 3
C9A C 0.9288(2) 0.9046(4) 0.3307(2) 0.0331(11) Uani 0.9246(18) 1 d PDU B 3
C10A C 0.9575(3) 0.9878(4) 0.3709(3) 0.0445(14) Uani 0.9246(18) 1 d PDU B 3
C11A C 0.8859(3) 0.9428(5) 0.2739(3) 0.0528(15) Uani 0.9246(18) 1 d PDU B 3
C12A C 0.9762(3) 0.8471(5) 0.3207(3) 0.0466(16) Uani 0.9246(18) 1 d PDU B 3
H12A H 1.0014 0.8179 0.3570 0.070 Uiso 0.9246(18) 1 calc PR B 3
H12B H 0.9990 0.8899 0.3064 0.070 Uiso 0.9246(18) 1 calc PR B 3
H12C H 0.9588 0.7965 0.2924 0.070 Uiso 0.9246(18) 1 calc PR B 3
F13A F 0.98241(19) 1.0513(3) 0.3473(2) 0.0622(11) Uani 0.9246(18) 1 d PDU B 3
F14A F 0.9216(2) 1.0359(3) 0.3882(2) 0.0709(13) Uani 0.9246(18) 1 d PDU B 3
F15A F 0.99962(19) 0.9562(3) 0.41913(18) 0.0642(12) Uani 0.9246(18) 1 d PDU B 3
F16A F 0.9124(2) 0.9910(4) 0.24427(19) 0.0809(15) Uani 0.9246(18) 1 d PDU B 3
F17A F 0.8582(2) 0.8703(4) 0.24125(17) 0.0792(15) Uani 0.9246(18) 1 d PDU B 3
F18A F 0.8464(2) 0.9996(4) 0.2805(2) 0.0812(16) Uani 0.9246(18) 1 d PDU B 3
O4A O 0.94553(14) 0.7030(2) 0.44026(13) 0.0246(7) Uani 0.9246(18) 1 d PDU B 3
C13A C 0.9662(2) 0.7299(3) 0.49690(18) 0.0242(10) Uani 0.9246(18) 1 d PDU B 3
C14A C 1.0321(2) 0.7274(4) 0.5176(2) 0.0297(11) Uani 0.9246(18) 1 d PDU B 3
C15A C 0.9457(2) 0.6554(4) 0.5300(2) 0.0282(11) Uani 0.9246(18) 1 d PDU B 3
C16A C 0.9465(2) 0.8285(4) 0.5076(2) 0.0298(11) Uani 0.9246(18) 1 d PDU B 3
H16A H 0.9585 0.8765 0.4858 0.045 Uiso 0.9246(18) 1 calc PR B 3
H16B H 0.9639 0.8435 0.5486 0.045 Uiso 0.9246(18) 1 calc PR B 3
H16C H 0.9044 0.8291 0.4952 0.045 Uiso 0.9246(18) 1 calc PR B 3
F19A F 1.05843(19) 0.7509(4) 0.57230(15) 0.0432(11) Uani 0.9246(18) 1 d PDU B 3
F20A F 1.05276(14) 0.6424(3) 0.51077(15) 0.0418(8) Uani 0.9246(18) 1 d PDU B 3
F21A F 1.04972(14) 0.7901(3) 0.48713(16) 0.0459(9) Uani 0.9246(18) 1 d PDU B 3
F22A F 0.96887(15) 0.6686(3) 0.58717(12) 0.0424(8) Uani 0.9246(18) 1 d PDU B 3
F23A F 0.88874(13) 0.6593(3) 0.51469(14) 0.0401(8) Uani 0.9246(18) 1 d PDU B 3
F24A F 0.95809(15) 0.5649(2) 0.52095(14) 0.0402(8) Uani 0.9246(18) 1 d PDU B 3
Al1C Al 0.8930(7) 0.7654(12) 0.3761(7) 0.017(4) Uani 0.0754(18) 1 d PDU B 4
O1C O 0.8267(7) 0.7740(19) 0.3818(10) 0.021(4) Uani 0.0754(18) 1 d PDU B 4
C1C C 0.7723(9) 0.7398(16) 0.3654(8) 0.026(3) Uani 0.0754(18) 1 d PDU B 4
C2C C 0.7560(9) 0.7403(17) 0.4188(9) 0.031(3) Uani 0.0754(18) 1 d PDU B 4
C3C C 0.7312(8) 0.8044(17) 0.3191(8) 0.029(3) Uani 0.0754(18) 1 d PDU B 4
C4C C 0.7692(17) 0.6376(16) 0.3429(14) 0.032(7) Uani 0.0754(18) 1 d PDU B 4
H4CA H 0.7798 0.6373 0.3091 0.048 Uiso 0.0754(18) 1 calc PR B 4
H4CB H 0.7298 0.6132 0.3324 0.048 Uiso 0.0754(18) 1 calc PR B 4
H4CC H 0.7959 0.5967 0.3728 0.048 Uiso 0.0754(18) 1 calc PR B 4
F1C F 0.7047(10) 0.704(2) 0.4082(12) 0.034(5) Uani 0.0754(18) 1 d PDU B 4
F2C F 0.7574(14) 0.8285(18) 0.4391(13) 0.034(5) Uani 0.0754(18) 1 d PDU B 4
F3C F 0.7936(12) 0.689(2) 0.4613(10) 0.039(6) Uani 0.0754(18) 1 d PDU B 4
F4C F 0.6771(8) 0.774(2) 0.3010(14) 0.035(7) Uani 0.0754(18) 1 d PDU B 4
F5C F 0.7458(13) 0.809(2) 0.2730(9) 0.041(7) Uani 0.0754(18) 1 d PDU B 4
F6C F 0.7317(13) 0.8943(15) 0.3374(13) 0.032(6) Uani 0.0754(18) 1 d PDU B 4
O2C O 0.9035(11) 0.6502(14) 0.3571(11) 0.026(3) Uani 0.0754(18) 1 d PDU B 4
C5C C 0.9138(10) 0.5661(16) 0.3364(10) 0.032(3) Uani 0.0754(18) 1 d PDU B 4
C6C C 0.9748(9) 0.559(2) 0.3368(12) 0.042(4) Uani 0.0754(18) 1 d PDU B 4
C7C C 0.8724(10) 0.5484(18) 0.2745(10) 0.036(4) Uani 0.0754(18) 1 d PDU B 4
C8C C 0.9063(18) 0.482(2) 0.3729(15) 0.037(9) Uani 0.0754(18) 1 d PDU B 4
H8CA H 0.9324 0.4903 0.4129 0.056 Uiso 0.0754(18) 1 calc PR B 4
H8CB H 0.9155 0.4213 0.3581 0.056 Uiso 0.0754(18) 1 calc PR B 4
H8CC H 0.8664 0.4798 0.3707 0.056 Uiso 0.0754(18) 1 calc PR B 4
F7C F 0.9918(15) 0.467(2) 0.342(2) 0.051(7) Uani 0.0754(18) 1 d PDU B 4
F8C F 0.9776(16) 0.593(3) 0.2881(16) 0.055(7) Uani 0.0754(18) 1 d PDU B 4
F9C F 1.0125(12) 0.607(3) 0.3803(17) 0.077(9) Uani 0.0754(18) 1 d PDU B 4
F10C F 0.8983(15) 0.500(3) 0.2446(12) 0.050(6) Uani 0.0754(18) 1 d PDU B 4
F11C F 0.8269(13) 0.497(3) 0.2728(16) 0.044(7) Uani 0.0754(18) 1 d PDU B 4
F12C F 0.8527(15) 0.630(2) 0.2461(13) 0.050(7) Uani 0.0754(18) 1 d PDU B 4
O3C O 0.8948(11) 0.8436(18) 0.3237(9) 0.034(4) Uani 0.0754(18) 1 d PDU B 4
C9C C 0.9374(12) 0.8786(17) 0.3087(10) 0.048(3) Uani 0.0754(18) 1 d PDU B 4
C10C C 0.9559(12) 0.9774(18) 0.3360(11) 0.049(4) Uani 0.0754(18) 1 d PDU B 4
C11C C 0.9164(14) 0.887(2) 0.2431(9) 0.066(4) Uani 0.0754(18) 1 d PDU B 4
C12C C 0.9897(14) 0.811(3) 0.3297(18) 0.049(9) Uani 0.0754(18) 1 d PDU B 4
H12G H 1.0033 0.8051 0.3716 0.073 Uiso 0.0754(18) 1 calc PR B 4
H12H H 1.0206 0.8379 0.3190 0.073 Uiso 0.0754(18) 1 calc PR B 4
H12I H 0.9787 0.7480 0.3120 0.073 Uiso 0.0754(18) 1 calc PR B 4
F13C F 0.9770(16) 1.032(2) 0.3049(16) 0.050(7) Uani 0.0754(18) 1 d PDU B 4
F14C F 0.9126(16) 1.025(2) 0.343(2) 0.065(7) Uani 0.0754(18) 1 d PDU B 4
F15C F 0.9976(18) 0.970(3) 0.3883(12) 0.068(7) Uani 0.0754(18) 1 d PDU B 4
F16C F 0.9573(18) 0.922(4) 0.2273(16) 0.089(9) Uani 0.0754(18) 1 d PDU B 4
F17C F 0.901(2) 0.801(3) 0.2186(14) 0.092(9) Uani 0.0754(18) 1 d PDU B 4
F18C F 0.8703(18) 0.943(4) 0.2225(14) 0.079(7) Uani 0.0754(18) 1 d PDU B 4
O4C O 0.9453(8) 0.7962(18) 0.4410(7) 0.025(4) Uani 0.0754(18) 1 d PDU B 4
C13C C 0.9667(9) 0.7757(16) 0.4990(9) 0.027(3) Uani 0.0754(18) 1 d PDU B 4
C14C C 1.0328(8) 0.778(2) 0.5192(9) 0.032(4) Uani 0.0754(18) 1 d PDU B 4
C15C C 0.9456(9) 0.8480(16) 0.5315(8) 0.030(5) Uani 0.0754(18) 1 d PDU B 4
C16C C 0.9480(16) 0.6746(16) 0.5083(17) 0.026(6) Uani 0.0754(18) 1 d PDU B 4
H16G H 0.9059 0.6723 0.4955 0.039 Uiso 0.0754(18) 1 calc PR B 4
H16H H 0.9651 0.6583 0.5492 0.039 Uiso 0.0754(18) 1 calc PR B 4
H16I H 0.9609 0.6285 0.4861 0.039 Uiso 0.0754(18) 1 calc PR B 4
F19C F 1.0586(15) 0.760(4) 0.5747(10) 0.035(8) Uani 0.0754(18) 1 d PDU B 4
F20C F 1.0517(11) 0.862(2) 0.5088(17) 0.041(7) Uani 0.0754(18) 1 d PDU B 4
F21C F 1.0517(11) 0.712(2) 0.4914(16) 0.038(6) Uani 0.0754(18) 1 d PDU B 4
F22C F 0.9681(13) 0.835(2) 0.5889(8) 0.041(8) Uani 0.0754(18) 1 d PDU B 4
F23C F 0.8880(9) 0.845(2) 0.5178(12) 0.031(6) Uani 0.0754(18) 1 d PDU B 4
F24C F 0.9570(13) 0.9394(15) 0.5231(13) 0.040(7) Uani 0.0754(18) 1 d PDU B 4
Cr1B Cr 0.0390(4) 0.2555(7) 0.2594(4) 0.0214(10) Uani 0.69(3) 1 d PDU C 1
C30B C 0.0843(7) 0.3424(11) 0.3168(6) 0.037(3) Uani 0.69(3) 1 d PDU C 1
O6B O 0.1109(5) 0.3972(12) 0.3496(5) 0.052(3) Uani 0.69(3) 1 d PDU C 1
C31B C 0.0749(12) 0.1576(11) 0.3116(8) 0.056(4) Uani 0.69(3) 1 d PDU C 1
O7B O 0.0976(6) 0.1010(13) 0.3451(7) 0.075(4) Uani 0.69(3) 1 d PDU C 1
Cr1D Cr 0.0419(10) 0.2413(15) 0.2540(8) 0.024(2) Uani 0.31(3) 1 d PDU C 2
C30D C 0.0891(16) 0.314(2) 0.3176(14) 0.040(5) Uani 0.31(3) 1 d PDU C 2
O6D O 0.1203(11) 0.356(2) 0.3553(9) 0.045(4) Uani 0.31(3) 1 d PDU C 2
C31D C 0.071(3) 0.133(2) 0.301(2) 0.061(6) Uani 0.31(3) 1 d PDU C 2
O7D O 0.0872(13) 0.062(2) 0.3233(14) 0.067(6) Uani 0.31(3) 1 d PDU C 2
C17B C 0.0404(2) 0.3567(3) 0.19083(18) 0.0253(9) Uani 1 1 d . . .
C18B C 0.0901(2) 0.2981(3) 0.20312(18) 0.0250(9) Uani 1 1 d . C .
C19B C 0.0844(2) 0.1981(4) 0.1993(2) 0.0299(10) Uani 1 1 d . . .
C20B C 0.0290(2) 0.1550(4) 0.1824(2) 0.0359(12) Uani 1 1 d . C .
C21B C -0.0205(2) 0.2125(4) 0.16686(19) 0.0295(10) Uani 1 1 d . . .
C22B C -0.0148(2) 0.3130(4) 0.17219(18) 0.0270(10) Uani 1 1 d . C .
C23B C 0.0464(3) 0.4640(4) 0.1949(3) 0.0488(15) Uani 1 1 d . C .
H23A H 0.0387 0.4908 0.1567 0.073 Uiso 1 1 calc R . .
H23B H 0.0857 0.4809 0.2205 0.073 Uiso 1 1 calc R . .
H23C H 0.0188 0.4904 0.2103 0.073 Uiso 1 1 calc R . .
C24B C 0.1490(2) 0.3421(4) 0.2190(3) 0.0416(13) Uani 1 1 d . . .
H24A H 0.1580 0.3497 0.1844 0.062 Uiso 1 1 calc R C .
H24B H 0.1778 0.3002 0.2463 0.062 Uiso 1 1 calc R . .
H24C H 0.1496 0.4050 0.2367 0.062 Uiso 1 1 calc R . .
C25B C 0.1367(3) 0.1371(5) 0.2108(4) 0.0573(18) Uani 1 1 d . C .
H25A H 0.1511 0.1456 0.1797 0.086 Uiso 1 1 calc R . .
H25B H 0.1267 0.0696 0.2128 0.086 Uiso 1 1 calc R . .
H25C H 0.1666 0.1562 0.2473 0.086 Uiso 1 1 calc R . .
C26B C 0.0224(3) 0.0464(5) 0.1773(4) 0.069(2) Uani 1 1 d . . .
H26A H 0.0330 0.0237 0.1457 0.104 Uiso 1 1 calc R C .
H26B H -0.0178 0.0290 0.1698 0.104 Uiso 1 1 calc R . .
H26C H 0.0476 0.0165 0.2133 0.104 Uiso 1 1 calc R . .
C27B C -0.0793(2) 0.1664(5) 0.1437(3) 0.0477(15) Uani 1 1 d . C .
H27A H -0.0782 0.1097 0.1211 0.072 Uiso 1 1 calc R . .
H27B H -0.1075 0.2124 0.1193 0.072 Uiso 1 1 calc R . .
H27C H -0.0903 0.1472 0.1758 0.072 Uiso 1 1 calc R . .
C28B C -0.0680(2) 0.3750(5) 0.1557(2) 0.0453(14) Uani 1 1 d . . .
H28A H -0.0793 0.3952 0.1156 0.068 Uiso 1 1 calc R C .
H28B H -0.0598 0.4317 0.1806 0.068 Uiso 1 1 calc R . .
H28C H -0.0994 0.3382 0.1602 0.068 Uiso 1 1 calc R . .
C29B C -0.0226(2) 0.2491(3) 0.28420(18) 0.0268(10) Uani 1 1 d . . .
C17A C 0.3079(2) 0.1443(4) 0.9639(2) 0.0322(11) Uani 1 1 d . . .
C18A C 0.2942(2) 0.1965(4) 0.9117(2) 0.0283(10) Uani 1 1 d . . .
C19A C 0.2996(2) 0.2973(3) 0.91319(18) 0.0248(9) Uani 1 1 d . . .
C20A C 0.3161(2) 0.3470(4) 0.9664(2) 0.0286(10) Uani 1 1 d . . .
C21A C 0.32996(19) 0.2944(4) 1.01799(18) 0.0271(10) Uani 1 1 d . . .
C22A C 0.3286(2) 0.1926(4) 1.0170(2) 0.0308(11) Uani 1 1 d . . .
C23A C 0.3036(3) 0.0361(4) 0.9627(3) 0.0599(18) Uani 1 1 d . . .
H23D H 0.3390 0.0086 0.9609 0.090 Uiso 1 1 calc R . .
H23E H 0.2705 0.0161 0.9288 0.090 Uiso 1 1 calc R . .
H23F H 0.2985 0.0136 0.9975 0.090 Uiso 1 1 calc R . .
C24A C 0.2765(3) 0.1458(5) 0.8543(2) 0.0485(15) Uani 1 1 d . . .
H24D H 0.3102 0.1380 0.8438 0.073 Uiso 1 1 calc R . .
H24E H 0.2472 0.1840 0.8249 0.073 Uiso 1 1 calc R . .
H24F H 0.2606 0.0825 0.8571 0.073 Uiso 1 1 calc R . .
C25A C 0.2884(3) 0.3510(5) 0.8585(2) 0.0473(15) Uani 1 1 d . . .
H25D H 0.3208 0.3416 0.8460 0.071 Uiso 1 1 calc R . .
H25E H 0.2842 0.4195 0.8648 0.071 Uiso 1 1 calc R . .
H25F H 0.2530 0.3270 0.8288 0.071 Uiso 1 1 calc R . .
C26A C 0.3220(4) 0.4553(4) 0.9676(3) 0.0581(18) Uani 1 1 d . . .
H26D H 0.3454 0.4744 0.9455 0.087 Uiso 1 1 calc R . .
H26E H 0.3407 0.4771 1.0074 0.087 Uiso 1 1 calc R . .
H26F H 0.2837 0.4846 0.9505 0.087 Uiso 1 1 calc R . .
C27A C 0.3481(3) 0.3474(5) 1.0747(2) 0.0502(16) Uani 1 1 d . . .
H27D H 0.3897 0.3591 1.0891 0.075 Uiso 1 1 calc R . .
H27E H 0.3386 0.3086 1.1025 0.075 Uiso 1 1 calc R . .
H27F H 0.3277 0.4089 1.0690 0.075 Uiso 1 1 calc R . .
C28A C 0.3495(3) 0.1378(5) 1.0724(3) 0.0516(16) Uani 1 1 d . . .
H28D H 0.3842 0.1686 1.0995 0.077 Uiso 1 1 calc R . .
H28E H 0.3586 0.0718 1.0653 0.077 Uiso 1 1 calc R . .
H28F H 0.3194 0.1372 1.0886 0.077 Uiso 1 1 calc R . .
C29A C 0.2149(2) 0.2497(3) 1.0224(2) 0.0271(10) Uani 1 1 d . . .
C30A C 0.1828(3) 0.1643(5) 0.9223(3) 0.0463(14) Uani 1 1 d . . .
C31A C 0.1866(3) 0.3483(5) 0.9180(2) 0.0461(15) Uani 1 1 d . . .
Cr1A Cr 0.24081(3) 0.25350(6) 0.96007(3) 0.02414(19) Uani 1 1 d . . .
O5B O -0.05958(16) 0.2468(3) 0.29916(16) 0.0388(9) Uani 1 1 d . C .
O5A O 0.20017(16) 0.2474(3) 1.05992(15) 0.0393(9) Uani 1 1 d . . .
O6A O 0.1487(2) 0.1091(5) 0.8988(2) 0.0798(18) Uani 1 1 d . . .
O7A O 0.1540(2) 0.4030(5) 0.8920(2) 0.0748(18) Uani 1 1 d . . .

loop_
_atom_site_aniso_label
_atom_site_aniso_U_11
_atom_site_aniso_U_22
_atom_site_aniso_U_33
_atom_site_aniso_U_23
_atom_site_aniso_U_13
_atom_site_aniso_U_12
Al1B 0.0186(7) 0.0232(9) 0.0111(6) -0.0004(6) 0.0078(5) -0.0004(6)
O1B 0.0202(17) 0.0260(17) 0.0196(15) 0.0019(12) 0.0114(13) -0.0017(13)
C1B 0.027(2) 0.033(2) 0.023(2) 0.0040(18) 0.0132(18) -0.0069(19)
C2B 0.038(3) 0.042(3) 0.025(2) 0.002(2) 0.009(2) -0.017(2)
C3B 0.049(3) 0.045(3) 0.029(2) 0.000(2) 0.021(2) -0.014(3)
C4B 0.038(3) 0.031(3) 0.044(3) 0.003(3) 0.016(3) -0.006(3)
O2B 0.0353(19) 0.0234(17) 0.0143(14) 0.0052(13) 0.0158(13) 0.0070(15)
C5B 0.029(2) 0.031(2) 0.0148(18) 0.0057(16) 0.0149(16) 0.0016(18)
C6B 0.032(3) 0.046(3) 0.025(2) 0.007(2) 0.010(2) -0.002(2)
C7B 0.032(3) 0.050(3) 0.020(2) 0.005(2) 0.0111(19) -0.002(2)
C8B 0.059(4) 0.037(3) 0.027(3) 0.008(2) 0.021(3) 0.013(3)
O3B 0.0184(16) 0.0309(18) 0.0187(15) 0.0057(13) 0.0043(12) -0.0032(14)
C9B 0.022(2) 0.031(2) 0.0136(18) -0.0015(17) 0.0066(16) -0.0021(18)
C10B 0.026(3) 0.035(3) 0.020(2) -0.0041(19) 0.0071(19) -0.002(2)
C11B 0.030(2) 0.036(3) 0.018(2) 0.0006(19) 0.0082(18) 0.001(2)
C12B 0.028(3) 0.030(3) 0.026(2) 0.000(2) 0.009(2) -0.007(2)
O4B 0.0331(19) 0.0252(16) 0.0214(15) -0.0024(13) 0.0172(14) 0.0027(14)
C13B 0.037(3) 0.033(2) 0.030(2) -0.0067(19) 0.018(2) 0.006(2)
C14B 0.037(3) 0.055(3) 0.050(3) -0.006(3) 0.018(3) 0.012(3)
C15B 0.053(3) 0.031(3) 0.041(3) -0.012(2) 0.019(2) 0.006(2)
C16B 0.058(4) 0.049(4) 0.048(3) -0.009(3) 0.040(3) -0.002(3)
F1B 0.075(3) 0.057(2) 0.042(2) 0.0037(18) 0.0063(19) -0.041(2)
F2B 0.0263(19) 0.087(3) 0.064(3) -0.007(2) 0.0040(17) -0.006(2)
F3B 0.069(3) 0.051(2) 0.0204(16) -0.0037(15) 0.0157(16) -0.0183(19)
F4B 0.091(4) 0.048(2) 0.038(2) 0.0084(18) 0.033(2) -0.021(2)
F5B 0.080(3) 0.081(3) 0.0215(17) -0.0109(18) 0.0114(19) -0.034(3)
F6B 0.069(3) 0.068(3) 0.066(3) -0.011(2) 0.055(3) -0.011(2)
F7B 0.043(3) 0.082(4) 0.0195(17) 0.0084(18) -0.0016(16) -0.009(2)
F8B 0.051(2) 0.0374(19) 0.038(2) -0.0127(16) 0.0095(19) -0.0074(16)
F9B 0.0317(19) 0.062(3) 0.054(2) 0.010(2) 0.0222(17) -0.0024(18)
F10B 0.044(2) 0.108(3) 0.0269(17) 0.0191(19) 0.0190(15) -0.015(2)
F11B 0.0327(18) 0.051(2) 0.0319(17) 0.0014(15) 0.0115(14) -0.0153(15)
F12B 0.047(2) 0.055(2) 0.067(3) -0.011(2) 0.043(2) 0.0039(18)
F13B 0.0235(16) 0.059(2) 0.0402(18) -0.0087(16) 0.0134(13) -0.0007(15)
F14B 0.046(2) 0.0266(16) 0.0424(18) 0.0016(13) 0.0160(15) 0.0053(14)
F15B 0.050(2) 0.0464(19) 0.0193(14) -0.0054(13) 0.0126(13) 0.0070(16)
F16B 0.034(2) 0.061(2) 0.0208(18) -0.0047(18) -0.0021(16) -0.0078(19)
F17B 0.053(2) 0.057(2) 0.0202(15) -0.0023(15) 0.0171(14) 0.0160(18)
F18B 0.054(2) 0.045(2) 0.0197(14) 0.0107(13) 0.0104(14) -0.0048(16)
F19B 0.052(3) 0.090(3) 0.083(3) -0.015(3) 0.030(2) 0.029(2)
F20B 0.063(3) 0.070(3) 0.054(2) 0.022(2) 0.017(2) 0.031(2)
F21B 0.033(2) 0.086(3) 0.069(3) -0.025(2) 0.0055(19) 0.000(2)
F22B 0.080(3) 0.047(2) 0.062(3) -0.0286(19) 0.024(2) 0.011(2)
F23B 0.060(3) 0.052(2) 0.049(2) -0.0209(18) 0.0004(18) 0.0046(19)
F24B 0.088(3) 0.032(2) 0.069(3) -0.0092(18) 0.036(2) -0.016(2)
Al1D 0.015(5) 0.020(5) 0.018(5) -0.001(4) 0.012(3) 0.002(4)
O1D 0.026(5) 0.026(5) 0.023(5) 0.004(5) 0.008(5) -0.008(5)
C1D 0.034(4) 0.037(4) 0.027(4) 0.002(4) 0.014(4) -0.010(4)
C2D 0.040(5) 0.045(5) 0.033(5) 0.004(5) 0.012(5) -0.016(5)
C3D 0.047(6) 0.047(5) 0.030(5) 0.001(5) 0.018(5) -0.015(5)
C4D 0.033(11) 0.033(12) 0.030(11) -0.001(11) 0.019(10) -0.019(11)
F1D 0.049(9) 0.065(10) 0.056(10) 0.009(9) 0.012(9) -0.018(9)
F2D 0.042(11) 0.066(11) 0.055(11) 0.001(11) 0.005(10) -0.013(11)
F3D 0.059(10) 0.048(10) 0.037(10) 0.002(10) 0.019(10) -0.030(9)
F4D 0.062(9) 0.050(9) 0.045(9) 0.009(7) 0.017(7) -0.014(8)
F5D 0.073(14) 0.082(14) 0.037(13) 0.000(12) 0.018(13) -0.032(14)
F6D 0.067(10) 0.065(10) 0.042(10) -0.008(9) 0.025(10) -0.013(10)
O2D 0.029(6) 0.029(6) 0.017(6) 0.006(6) 0.014(5) 0.003(6)
C5D 0.034(4) 0.038(4) 0.020(4) 0.006(4) 0.013(4) 0.001(4)
C6D 0.035(5) 0.045(5) 0.024(5) 0.006(5) 0.013(5) -0.002(5)
C7D 0.033(5) 0.047(5) 0.026(5) 0.006(5) 0.016(5) -0.002(5)
C8D 0.043(11) 0.042(11) 0.028(11) -0.004(11) 0.020(11) -0.002(11)
F7D 0.046(11) 0.046(11) 0.019(11) -0.001(10) 0.012(10) -0.008(11)
F8D 0.042(11) 0.053(11) 0.041(11) 0.009(11) 0.011(11) -0.007(10)
F9D 0.032(11) 0.062(12) 0.042(11) 0.010(11) 0.012(10) -0.002(11)
F10D 0.031(7) 0.049(8) 0.038(7) 0.003(7) 0.021(6) 0.003(7)
F11D 0.039(9) 0.068(10) 0.036(9) 0.003(9) 0.016(9) -0.008(9)
F12D 0.042(10) 0.050(11) 0.044(10) -0.003(10) 0.026(9) 0.003(10)
O3D 0.021(6) 0.035(6) 0.020(6) 0.003(6) 0.007(5) 0.000(6)
C9D 0.024(5) 0.035(5) 0.021(4) 0.001(5) 0.006(4) -0.001(5)
C10D 0.025(8) 0.035(8) 0.030(8) 0.002(8) 0.004(8) -0.006(8)
C11D 0.033(6) 0.044(6) 0.021(6) 0.002(6) 0.007(6) 0.001(6)
C12D 0.030(8) 0.031(8) 0.021(8) 0.001(8) 0.007(8) 0.002(8)
F13D 0.032(15) 0.041(15) 0.057(16) -0.002(14) -0.006(14) -0.006(13)
F14D 0.027(11) 0.039(12) 0.043(12) 0.003(11) 0.001(10) -0.001(11)
F15D 0.027(11) 0.038(12) 0.035(11) 0.002(10) 0.009(10) -0.001(10)
F16D 0.034(12) 0.049(12) 0.020(12) -0.003(12) 0.003(11) -0.003(12)
F17D 0.045(9) 0.055(10) 0.027(9) 0.003(9) 0.012(8) -0.001(9)
F18D 0.046(12) 0.061(13) 0.026(11) -0.011(11) 0.009(10) 0.014(12)
O4D 0.033(6) 0.030(6) 0.030(6) -0.005(6) 0.017(6) 0.009(6)
C13D 0.040(4) 0.038(4) 0.037(4) -0.007(4) 0.020(4) 0.008(4)
C14D 0.042(6) 0.058(6) 0.049(6) -0.004(6) 0.022(6) 0.012(6)
C15D 0.046(6) 0.041(6) 0.038(6) -0.008(6) 0.021(6) 0.009(6)
C16D 0.058(10) 0.033(10) 0.049(10) -0.011(10) 0.020(10) 0.000(10)
F19D 0.056(11) 0.067(11) 0.060(11) 0.003(11) 0.019(10) 0.028(10)
F20D 0.033(10) 0.068(11) 0.058(11) -0.004(11) 0.017(10) 0.005(10)
F21D 0.048(12) 0.056(13) 0.034(11) 0.000(11) 0.033(10) 0.004(11)
F22D 0.050(12) 0.041(12) 0.051(12) -0.024(11) 0.020(11) 0.020(11)
F23D 0.068(13) 0.049(13) 0.025(11) -0.011(11) 0.020(11) 0.009(12)
F24D 0.059(13) 0.069(13) 0.067(13) -0.009(12) 0.033(12) 0.008(12)
Al1A 0.0164(7) 0.0247(9) 0.0132(6) -0.0004(6) 0.0071(5) 0.0009(6)
O1A 0.0204(16) 0.0267(17) 0.0242(16) 0.0054(13) 0.0120(13) 0.0038(13)
C1A 0.0191(19) 0.029(2) 0.0225(19) 0.0030(17) 0.0131(16) 0.0046(17)
C2A 0.022(2) 0.041(3) 0.027(2) -0.004(2) 0.0139(18) -0.001(2)
C3A 0.027(2) 0.044(3) 0.020(2) -0.0021(19) 0.0091(18) 0.004(2)
C4A 0.035(3) 0.036(3) 0.044(3) 0.012(2) 0.016(2) 0.007(2)
F1A 0.0287(17) 0.087(3) 0.0385(18) -0.0143(18) 0.0184(14) 0.0126(18)
F2A 0.067(3) 0.049(2) 0.0346(18) 0.0019(15) 0.0360(18) -0.0116(19)
F3A 0.0355(19) 0.0460(19) 0.0260(15) -0.0151(13) 0.0109(13) -0.0020(15)
F4A 0.0257(18) 0.069(3) 0.0367(18) -0.009(2) 0.0017(14) 0.0054(18)
F5A 0.055(2) 0.066(2) 0.0187(14) -0.0060(15) 0.0158(14) 0.0069(18)
F6A 0.054(2) 0.0393(19) 0.0378(18) -0.0088(15) 0.0087(16) -0.0126(16)
O2A 0.0288(17) 0.0272(17) 0.0132(14) -0.0011(12) 0.0124(13) 0.0046(13)
C5A 0.031(2) 0.034(2) 0.0174(19) -0.0030(17) 0.0122(17) 0.0047(19)
C6A 0.034(3) 0.042(3) 0.044(3) -0.014(2) 0.019(2) -0.002(2)
C7A 0.032(3) 0.036(3) 0.026(2) -0.012(2) 0.008(2) 0.000(2)
C8A 0.054(4) 0.031(3) 0.026(3) -0.005(2) 0.009(2) 0.000(3)
F7A 0.042(2) 0.048(2) 0.076(3) -0.020(2) 0.029(2) 0.0088(17)
F8A 0.062(3) 0.061(3) 0.067(3) -0.010(2) 0.052(2) -0.007(2)
F9A 0.0249(19) 0.079(3) 0.090(3) -0.044(3) 0.013(2) -0.0057(19)
F10A 0.044(2) 0.046(2) 0.051(2) -0.0282(17) 0.0052(16) 0.0029(16)
F11A 0.0291(18) 0.047(2) 0.053(2) -0.0104(17) 0.0198(16) -0.0041(16)
F12A 0.067(3) 0.077(3) 0.0153(15) -0.0010(16) 0.0050(15) -0.013(2)
O3A 0.0265(17) 0.0254(17) 0.0284(17) 0.0028(14) 0.0170(14) -0.0007(13)
C9A 0.038(3) 0.036(2) 0.038(2) 0.004(2) 0.029(2) -0.006(2)
C10A 0.051(3) 0.035(3) 0.058(3) 0.004(3) 0.032(3) -0.008(3)
C11A 0.057(3) 0.064(4) 0.045(3) 0.013(3) 0.028(3) -0.009(3)
C12A 0.043(4) 0.048(4) 0.066(4) 0.008(3) 0.040(3) 0.007(3)
F13A 0.070(3) 0.044(2) 0.080(3) 0.012(2) 0.037(2) -0.0188(19)
F14A 0.082(3) 0.042(2) 0.109(4) -0.018(2) 0.060(3) -0.007(2)
F15A 0.070(3) 0.059(3) 0.052(2) 0.000(2) 0.010(2) -0.026(2)
F16A 0.091(3) 0.105(4) 0.051(2) 0.038(2) 0.032(2) -0.014(3)
F17A 0.077(3) 0.115(4) 0.033(2) 0.002(2) 0.006(2) -0.028(3)
F18A 0.067(3) 0.089(3) 0.086(3) 0.058(3) 0.027(3) 0.039(3)
O4A 0.0250(17) 0.0332(18) 0.0122(14) -0.0024(13) 0.0031(12) 0.0052(14)
C13A 0.024(2) 0.033(2) 0.0149(18) -0.0017(17) 0.0064(16) -0.0001(19)
C14A 0.024(2) 0.040(3) 0.024(2) -0.001(2) 0.0088(19) 0.002(2)
C15A 0.029(3) 0.035(3) 0.020(2) 0.0017(19) 0.0077(19) -0.001(2)
C16A 0.031(3) 0.033(3) 0.024(2) -0.009(2) 0.007(2) -0.002(2)
F19A 0.0286(19) 0.063(3) 0.0273(18) -0.0075(17) -0.0027(16) -0.0051(18)
F20A 0.0288(17) 0.049(2) 0.0444(19) -0.0035(16) 0.0103(14) 0.0121(15)
F21A 0.0259(17) 0.063(2) 0.050(2) 0.0140(18) 0.0152(15) -0.0021(17)
F22A 0.049(2) 0.061(2) 0.0162(14) 0.0005(14) 0.0111(13) -0.0056(17)
F23A 0.0275(17) 0.050(2) 0.0410(18) 0.0090(15) 0.0111(14) -0.0045(15)
F24A 0.052(2) 0.0296(16) 0.0382(17) 0.0046(13) 0.0158(15) 0.0038(15)
Al1C 0.017(4) 0.018(4) 0.018(4) 0.0003(19) 0.008(2) 0.0002(19)
O1C 0.020(5) 0.026(6) 0.023(5) 0.000(5) 0.015(5) 0.005(5)
C1C 0.023(4) 0.035(4) 0.025(4) 0.001(4) 0.014(4) 0.004(4)
C2C 0.027(5) 0.040(5) 0.028(5) -0.002(5) 0.014(5) 0.002(5)
C3C 0.025(5) 0.038(5) 0.026(5) 0.001(5) 0.012(5) 0.004(5)
C4C 0.030(11) 0.036(11) 0.029(11) -0.004(11) 0.011(11) -0.002(11)
F1C 0.034(7) 0.046(8) 0.032(7) 0.001(7) 0.024(6) -0.004(7)
F2C 0.022(9) 0.053(10) 0.034(9) -0.007(9) 0.020(8) -0.002(9)
F3C 0.040(11) 0.034(10) 0.042(11) 0.009(10) 0.015(10) -0.011(10)
F4C 0.025(10) 0.046(12) 0.027(10) -0.007(11) 0.003(9) 0.022(10)
F5C 0.042(12) 0.052(13) 0.031(11) 0.007(11) 0.016(10) -0.014(12)
F6C 0.027(12) 0.026(11) 0.041(12) 0.007(11) 0.009(10) 0.019(11)
O2C 0.028(5) 0.028(5) 0.019(5) -0.004(5) 0.008(5) 0.005(5)
C5C 0.034(4) 0.036(4) 0.028(4) -0.008(4) 0.013(4) 0.003(4)
C6C 0.036(5) 0.045(5) 0.044(5) -0.014(5) 0.014(5) 0.002(5)
C7C 0.039(5) 0.040(5) 0.029(5) -0.009(5) 0.011(5) 0.001(5)
C8C 0.048(14) 0.032(14) 0.030(14) -0.017(13) 0.014(13) -0.008(14)
F7C 0.046(11) 0.041(11) 0.064(11) -0.024(11) 0.016(11) 0.018(10)
F8C 0.045(10) 0.059(10) 0.061(10) -0.022(10) 0.020(10) 0.000(10)
F9C 0.045(13) 0.085(14) 0.083(14) -0.028(14) 0.003(14) -0.002(13)
F10C 0.055(10) 0.055(10) 0.035(9) -0.013(9) 0.012(9) 0.004(9)
F11C 0.048(10) 0.044(10) 0.041(10) -0.019(9) 0.017(10) 0.002(10)
F12C 0.053(11) 0.053(11) 0.033(10) -0.001(10) 0.003(10) -0.005(11)
O3C 0.038(6) 0.035(6) 0.036(6) 0.009(6) 0.022(6) -0.004(6)
C9C 0.051(5) 0.051(5) 0.047(5) 0.010(5) 0.025(5) -0.007(5)
C10C 0.053(6) 0.044(6) 0.055(6) 0.005(6) 0.026(6) -0.009(5)
C11C 0.069(6) 0.077(6) 0.050(6) 0.011(6) 0.020(6) -0.010(6)
C12C 0.047(14) 0.051(15) 0.060(14) 0.009(14) 0.034(13) 0.008(14)
F13C 0.050(9) 0.044(9) 0.057(9) 0.010(8) 0.020(7) -0.017(8)
F14C 0.072(11) 0.051(11) 0.076(11) 0.000(11) 0.034(11) -0.016(11)
F15C 0.073(10) 0.054(10) 0.069(10) 0.006(10) 0.017(10) -0.017(10)
F16C 0.095(14) 0.100(14) 0.064(14) 0.015(14) 0.022(13) -0.002(14)
F17C 0.085(14) 0.108(15) 0.065(14) 0.002(14) 0.008(13) -0.021(14)
F18C 0.085(10) 0.096(10) 0.047(10) 0.015(10) 0.015(10) -0.008(10)
O4C 0.025(6) 0.033(6) 0.016(6) 0.000(6) 0.007(6) 0.001(6)
C13C 0.025(5) 0.036(5) 0.021(5) -0.001(5) 0.008(5) 0.001(5)
C14C 0.025(5) 0.042(5) 0.027(5) -0.001(5) 0.007(5) 0.000(5)
C15C 0.031(8) 0.034(8) 0.024(8) -0.001(8) 0.010(8) 0.003(8)
C16C 0.030(9) 0.032(9) 0.020(9) 0.003(9) 0.014(9) 0.002(9)
F19C 0.028(12) 0.049(12) 0.024(11) -0.010(11) 0.003(11) -0.001(11)
F20C 0.019(11) 0.051(13) 0.048(12) 0.001(12) 0.009(11) -0.004(11)
F21C 0.026(9) 0.051(10) 0.035(9) -0.006(9) 0.009(9) 0.003(9)
F22C 0.042(16) 0.046(16) 0.040(15) 0.001(14) 0.022(13) 0.019(14)
F23C 0.037(12) 0.032(12) 0.031(11) -0.005(10) 0.022(10) 0.004(11)
F24C 0.050(13) 0.029(12) 0.030(12) -0.010(11) 0.003(11) 0.001(11)
Cr1B 0.0197(11) 0.035(2) 0.0137(17) 0.0022(12) 0.0106(11) 0.0034(13)
C30B 0.033(4) 0.061(7) 0.023(3) -0.004(5) 0.018(3) -0.001(5)
O6B 0.047(5) 0.075(7) 0.036(4) -0.022(5) 0.017(3) -0.008(5)
C31B 0.038(6) 0.081(7) 0.055(7) 0.044(7) 0.025(6) 0.015(7)
O7B 0.054(6) 0.099(9) 0.075(8) 0.059(7) 0.029(6) 0.023(6)
Cr1D 0.025(3) 0.039(5) 0.010(3) 0.001(3) 0.011(2) 0.006(3)
C30D 0.035(6) 0.062(8) 0.030(6) -0.005(7) 0.020(5) -0.004(7)
O6D 0.042(8) 0.070(11) 0.023(6) -0.018(8) 0.011(5) -0.015(9)
C31D 0.042(8) 0.086(10) 0.059(10) 0.048(9) 0.025(8) 0.017(10)
O7D 0.049(9) 0.081(11) 0.072(12) 0.048(9) 0.023(9) 0.021(9)
C17B 0.034(3) 0.027(2) 0.019(2) 0.0064(17) 0.0157(18) 0.0062(19)
C18B 0.025(2) 0.034(2) 0.0180(19) 0.0040(17) 0.0105(17) 0.0003(19)
C19B 0.028(3) 0.031(2) 0.036(3) 0.005(2) 0.017(2) 0.007(2)
C20B 0.034(3) 0.030(3) 0.047(3) -0.005(2) 0.019(2) -0.001(2)
C21B 0.025(2) 0.048(3) 0.019(2) -0.0063(19) 0.0117(18) -0.002(2)
C22B 0.025(2) 0.044(3) 0.0133(19) 0.0016(18) 0.0091(17) 0.009(2)
C23B 0.053(4) 0.031(3) 0.072(4) 0.007(3) 0.033(3) 0.010(3)
C24B 0.035(3) 0.050(3) 0.045(3) -0.002(3) 0.020(2) -0.010(3)
C25B 0.042(4) 0.044(3) 0.096(5) 0.012(3) 0.037(4) 0.017(3)
C26B 0.060(4) 0.036(3) 0.124(7) -0.018(4) 0.047(5) -0.009(3)
C27B 0.031(3) 0.070(4) 0.043(3) -0.016(3) 0.015(2) -0.014(3)
C28B 0.036(3) 0.058(4) 0.038(3) 0.008(3) 0.010(2) 0.020(3)
C29B 0.029(2) 0.034(2) 0.0169(19) 0.0028(17) 0.0077(18) -0.002(2)
C17A 0.034(3) 0.027(2) 0.039(3) 0.006(2) 0.018(2) 0.010(2)
C18A 0.029(2) 0.034(3) 0.027(2) -0.0044(19) 0.0150(19) 0.005(2)
C19A 0.026(2) 0.033(2) 0.020(2) 0.0045(18) 0.0149(18) 0.0060(19)
C20A 0.030(3) 0.030(2) 0.031(2) -0.0042(19) 0.018(2) -0.003(2)
C21A 0.019(2) 0.048(3) 0.0163(19) -0.0047(19) 0.0086(16) -0.005(2)
C22A 0.022(2) 0.048(3) 0.026(2) 0.013(2) 0.0123(18) 0.008(2)
C23A 0.080(5) 0.029(3) 0.075(5) 0.007(3) 0.033(4) 0.009(3)
C24A 0.061(4) 0.053(4) 0.036(3) -0.021(3) 0.023(3) -0.003(3)
C25A 0.066(4) 0.052(4) 0.033(3) 0.015(3) 0.030(3) 0.013(3)
C26A 0.095(6) 0.031(3) 0.061(4) -0.007(3) 0.043(4) -0.010(3)
C27A 0.047(3) 0.081(5) 0.023(2) -0.017(3) 0.013(2) -0.016(3)
C28A 0.043(3) 0.070(4) 0.041(3) 0.028(3) 0.015(3) 0.019(3)
C29A 0.023(2) 0.030(2) 0.027(2) 0.0019(18) 0.0070(18) -0.0006(19)
C30A 0.035(3) 0.069(4) 0.037(3) -0.007(3) 0.017(2) -0.010(3)
C31A 0.038(3) 0.079(4) 0.029(3) 0.012(3) 0.022(2) 0.019(3)
Cr1A 0.0195(4) 0.0374(4) 0.0166(3) 0.0009(3) 0.0079(3) 0.0018(3)
O5B 0.033(2) 0.056(2) 0.0316(18) 0.0043(16) 0.0172(16) 0.0014(17)
O5A 0.035(2) 0.060(3) 0.0283(18) 0.0031(17) 0.0185(16) 0.0047(18)
O6A 0.064(3) 0.119(5) 0.058(3) -0.028(3) 0.025(3) -0.053(3)
O7A 0.069(3) 0.119(5) 0.047(3) 0.042(3) 0.033(2) 0.057(3)

loop_
_atom_type_symbol
_atom_type_description
_atom_type_scat_dispersion_real
_atom_type_scat_dispersion_imag
_atom_type_scat_source
C C 0.0033 0.0016 'International Tables Vol C Tables 4.2.6.8 and 6.1.1.4'
H H 0.0000 0.0000 'International Tables Vol C Tables 4.2.6.8 and 6.1.1.4'
O O 0.0106 0.0060 'International Tables Vol C Tables 4.2.6.8 and 6.1.1.4'
F F 0.0171 0.0103 'International Tables Vol C Tables 4.2.6.8 and 6.1.1.4'
Al Al 0.0645 0.0514 'International Tables Vol C Tables 4.2.6.8 and 6.1.1.4'
Cr Cr 0.3209 0.6236 'International Tables Vol C Tables 4.2.6.8 and 6.1.1.4'

loop_
_geom_angle_atom_site_label_1
_geom_angle_atom_site_label_2
_geom_angle_atom_site_label_3
_geom_angle
_geom_angle_site_symmetry_1
_geom_angle_site_symmetry_3
O2B Al1B O4B 108.87(18) . .
O2B Al1B O1B 111.87(18) . .
O4B Al1B O1B 108.50(19) . .
O2B Al1B O3B 107.52(19) . .
O4B Al1B O3B 112.50(19) . .
O1B Al1B O3B 107.61(18) . .
C1B O1B Al1B 137.2(3) . .
O1B C1B C3B 108.0(4) . .
O1B C1B C4B 113.3(4) . .
C3B C1B C4B 109.2(4) . .
O1B C1B C2B 107.5(4) . .
C3B C1B C2B 110.6(4) . .
C4B C1B C2B 108.3(4) . .
F3B C2B F1B 107.7(5) . .
F3B C2B F2B 106.8(5) . .
F1B C2B F2B 107.2(5) . .
F3B C2B C1B 111.3(4) . .
F1B C2B C1B 112.5(4) . .
F2B C2B C1B 111.1(5) . .
F5B C3B F6B 107.6(5) . .
F5B C3B F4B 107.4(5) . .
F6B C3B F4B 106.3(5) . .
F5B C3B C1B 110.0(4) . .
F6B C3B C1B 112.5(4) . .
F4B C3B C1B 112.8(5) . .
C5B O2B Al1B 141.3(3) . .
O2B C5B C6B 109.8(4) . .
O2B C5B C8B 114.9(4) . .
C6B C5B C8B 108.5(4) . .
O2B C5B C7B 106.2(4) . .
C6B C5B C7B 110.0(4) . .
C8B C5B C7B 107.4(4) . .
F8B C6B F9B 106.4(5) . .
F8B C6B F7B 109.1(5) . .
F9B C6B F7B 106.7(4) . .
F8B C6B C5B 113.0(4) . .
F9B C6B C5B 109.4(4) . .
F7B C6B C5B 111.9(4) . .
F12B C7B F10B 107.3(5) . .
F12B C7B F11B 106.5(4) . .
F10B C7B F11B 106.3(4) . .
F12B C7B C5B 112.3(4) . .
F10B C7B C5B 113.4(4) . .
F11B C7B C5B 110.6(4) . .
C9B O3B Al1B 138.7(3) . .
O3B C9B C12B 114.4(4) . .
O3B C9B C10B 108.7(4) . .
C12B C9B C10B 108.4(4) . .
O3B C9B C11B 106.3(4) . .
C12B C9B C11B 109.0(4) . .
C10B C9B C11B 110.0(4) . .
F13B C10B F14B 107.0(4) . .
F13B C10B F15B 107.2(4) . .
F14B C10B F15B 106.4(4) . .
F13B C10B C9B 112.9(4) . .
F14B C10B C9B 112.9(4) . .
F15B C10B C9B 110.1(4) . .
F18B C11B F16B 106.6(4) . .
F18B C11B F17B 106.3(4) . .
F16B C11B F17B 106.4(4) . .
F18B C11B C9B 112.9(4) . .
F16B C11B C9B 113.8(4) . .
F17B C11B C9B 110.4(4) . .
C13B O4B Al1B 138.8(3) . .
O4B C13B C14B 108.7(4) . .
O4B C13B C15B 107.5(4) . .
C14B C13B C15B 110.0(4) . .
O4B C13B C16B 113.2(4) . .
C14B C13B C16B 109.7(5) . .
C15B C13B C16B 107.6(4) . .
F21B C14B F19B 107.2(5) . .
F21B C14B F20B 106.4(5) . .
F19B C14B F20B 106.3(5) . .
F21B C14B C13B 109.8(5) . .
F19B C14B C13B 114.0(5) . .
F20B C14B C13B 112.8(5) . .
F23B C15B F22B 106.4(4) . .
F23B C15B F24B 105.1(5) . .
F22B C15B F24B 107.4(5) . .
F23B C15B C13B 111.5(4) . .
F22B C15B C13B 112.9(5) . .
F24B C15B C13B 113.0(4) . .
O2D Al1D O3D 109.4(9) . .
O2D Al1D O4D 109.8(9) . .
O3D Al1D O4D 108.8(9) . .
O2D Al1D O1D 110.1(9) . .
O3D Al1D O1D 110.1(9) . .
O4D Al1D O1D 108.6(9) . .
C1D O1D Al1D 167.8(19) . .
O1D C1D C3D 112.5(13) . .
O1D C1D C2D 111.7(13) . .
C3D C1D C2D 107.9(11) . .
O1D C1D C4D 109.5(13) . .
C3D C1D C4D 107.5(13) . .
C2D C1D C4D 107.5(13) . .
F3D C2D F2D 107.8(14) . .
F3D C2D F1D 107.3(14) . .
F2D C2D F1D 106.1(14) . .
F3D C2D C1D 111.8(13) . .
F2D C2D C1D 112.6(13) . .
F1D C2D C1D 111.0(13) . .
F5D C3D F6D 108.2(14) . .
F5D C3D F4D 107.5(14) . .
F6D C3D F4D 107.1(14) . .
F5D C3D C1D 112.4(13) . .
F6D C3D C1D 111.4(13) . .
F4D C3D C1D 110.1(13) . .
C1D C4D H4DA 109.5 . .
C1D C4D H4DB 109.5 . .
H4DA C4D H4DB 109.5 . .
C1D C4D H4DC 109.5 . .
H4DA C4D H4DC 109.5 . .
H4DB C4D H4DC 109.5 . .
C5D O2D Al1D 163.3(16) . .
O2D C5D C6D 112.1(13) . .
O2D C5D C7D 110.7(12) . .
C6D C5D C7D 107.8(12) . .
O2D C5D C8D 111.6(13) . .
C6D C5D C8D 107.2(12) . .
C7D C5D C8D 107.2(13) . .
F8D C6D F9D 108.9(14) . .
F8D C6D F7D 108.3(14) . .
F9D C6D F7D 108.3(14) . .
F8D C6D C5D 110.5(13) . .
F9D C6D C5D 110.5(13) . .
F7D C6D C5D 110.3(13) . .
F10D C7D F11D 107.5(13) . .
F10D C7D F12D 106.2(13) . .
F11D C7D F12D 107.6(14) . .
F10D C7D C5D 112.0(13) . .
F11D C7D C5D 110.1(13) . .
F12D C7D C5D 113.1(12) . .
C5D C8D H8DA 109.5 . .
C5D C8D H8DB 109.5 . .
H8DA C8D H8DB 109.5 . .
C5D C8D H8DC 109.5 . .
H8DA C8D H8DC 109.5 . .
H8DB C8D H8DC 109.5 . .
C9D O3D Al1D 145.0(16) . .
O3D C9D C10D 109.6(12) . .
O3D C9D C12D 109.6(13) . .
C10D C9D C12D 110.9(12) . .
O3D C9D C11D 106.8(11) . .
C10D C9D C11D 110.4(11) . .
C12D C9D C11D 109.3(12) . .
F13D C10D F14D 105.8(13) . .
F13D C10D F15D 105.6(13) . .
F14D C10D F15D 105.5(13) . .
F13D C10D C9D 113.4(13) . .
F14D C10D C9D 113.2(12) . .
F15D C10D C9D 112.7(12) . .
F16D C11D F18D 107.7(14) . .
F16D C11D F17D 107.3(13) . .
F18D C11D F17D 106.6(13) . .
F16D C11D C9D 112.5(13) . .
F18D C11D C9D 111.4(12) . .
F17D C11D C9D 111.1(12) . .
C9D C12D H12J 109.5 . .
C9D C12D H12K 109.5 . .
H12J C12D H12K 109.5 . .
C9D C12D H12L 109.5 . .
H12J C12D H12L 109.5 . .
H12K C12D H12L 109.5 . .
C13D O4D Al1D 141.9(17) . .
O4D C13D C15D 109.7(12) . .
O4D C13D C16D 109.6(13) . .
C15D C13D C16D 110.3(13) . .
O4D C13D C14D 108.2(12) . .
C15D C13D C14D 110.2(11) . .
C16D C13D C14D 108.7(13) . .
F20D C14D F19D 108.5(14) . .
F20D C14D F21D 107.2(13) . .
F19D C14D F21D 107.9(13) . .
F20D C14D C13D 111.6(13) . .
F19D C14D C13D 111.5(13) . .
F21D C14D C13D 110.0(13) . .
F22D C15D F23D 106.0(13) . .
F22D C15D F24D 106.5(13) . .
F23D C15D F24D 104.7(13) . .
F22D C15D C13D 113.3(13) . .
F23D C15D C13D 113.3(13) . .
F24D C15D C13D 112.4(12) . .
C13D C16D H16J 109.5 . .
C13D C16D H16K 109.5 . .
H16J C16D H16K 109.5 . .
C13D C16D H16L 109.5 . .
H16J C16D H16L 109.5 . .
H16K C16D H16L 109.5 . .
O3A Al1A O2A 108.89(17) . .
O3A Al1A O1A 108.46(18) . .
O2A Al1A O1A 111.52(18) . .
O3A Al1A O4A 112.98(19) . .
O2A Al1A O4A 107.35(17) . .
O1A Al1A O4A 107.68(17) . .
C1A O1A Al1A 141.3(3) . .
O1A C1A C3A 108.8(4) . .
O1A C1A C4A 115.0(4) . .
C3A C1A C4A 107.9(4) . .
O1A C1A C2A 106.8(4) . .
C3A C1A C2A 110.4(4) . .
C4A C1A C2A 107.9(4) . .
F1A C2A F2A 106.9(4) . .
F1A C2A F3A 106.6(4) . .
F2A C2A F3A 106.7(4) . .
F1A C2A C1A 113.5(4) . .
F2A C2A C1A 112.6(4) . .
F3A C2A C1A 110.1(4) . .
F6A C3A F5A 106.6(4) . .
F6A C3A F4A 107.1(4) . .
F5A C3A F4A 106.2(4) . .
F6A C3A C1A 113.3(4) . .
F5A C3A C1A 110.1(4) . .
F4A C3A C1A 113.0(4) . .
C5A O2A Al1A 137.4(3) . .
O2A C5A C6A 108.7(4) . .
O2A C5A C8A 113.8(4) . .
C6A C5A C8A 108.5(4) . .
O2A C5A C7A 107.8(4) . .
C6A C5A C7A 110.2(4) . .
C8A C5A C7A 107.8(4) . .
F7A C6A F9A 107.2(5) . .
F7A C6A F8A 107.0(4) . .
F9A C6A F8A 105.4(5) . .
F7A C6A C5A 114.3(5) . .
F9A C6A C5A 110.7(4) . .
F8A C6A C5A 111.8(4) . .
F11A C7A F10A 107.5(4) . .
F11A C7A F12A 106.4(4) . .
F10A C7A F12A 107.1(4) . .
F11A C7A C5A 111.0(4) . .
F10A C7A C5A 112.8(4) . .
F12A C7A C5A 111.7(4) . .
C9A O3A Al1A 139.3(3) . .
O3A C9A C11A 107.6(4) . .
O3A C9A C12A 113.3(4) . .
C11A C9A C12A 110.5(5) . .
O3A C9A C10A 107.6(4) . .
C11A C9A C10A 110.2(5) . .
C12A C9A C10A 107.7(5) . .
F14A C10A F13A 107.2(5) . .
F14A C10A F15A 105.8(5) . .
F13A C10A F15A 106.0(5) . .
F14A C10A C9A 113.1(5) . .
F13A C10A C9A 112.9(5) . .
F15A C10A C9A 111.3(5) . .
F18A C11A F17A 107.0(6) . .
F18A C11A F16A 108.3(5) . .
F17A C11A F16A 106.8(5) . .
F18A C11A C9A 113.1(5) . .
F17A C11A C9A 109.6(5) . .
F16A C11A C9A 111.7(5) . .
C13A O4A Al1A 139.8(3) . .
O4A C13A C16A 114.1(4) . .
O4A C13A C14A 106.6(4) . .
C16A C13A C14A 109.9(4) . .
O4A C13A C15A 107.7(4) . .
C16A C13A C15A 108.8(4) . .
C14A C13A C15A 109.6(4) . .
F19A C14A F20A 106.6(4) . .
F19A C14A F21A 106.8(5) . .
F20A C14A F21A 106.3(4) . .
F19A C14A C13A 113.7(4) . .
F20A C14A C13A 113.5(4) . .
F21A C14A C13A 109.5(4) . .
F23A C15A F24A 106.4(4) . .
F23A C15A F22A 107.0(4) . .
F24A C15A F22A 106.0(4) . .
F23A C15A C13A 110.7(4) . .
F24A C15A C13A 113.6(4) . .
F22A C15A C13A 112.7(4) . .
O4C Al1C O1C 108.7(9) . .
O4C Al1C O3C 109.8(9) . .
O1C Al1C O3C 108.7(9) . .
O4C Al1C O2C 110.7(9) . .
O1C Al1C O2C 109.8(9) . .
O3C Al1C O2C 109.1(9) . .
C1C O1C Al1C 147.2(17) . .
O1C C1C C4C 110.5(13) . .
O1C C1C C3C 109.8(12) . .
C4C C1C C3C 110.0(12) . .
O1C C1C C2C 107.3(12) . .
C4C C1C C2C 109.5(12) . .
C3C C1C C2C 109.8(11) . .
F1C C2C F2C 108.8(14) . .
F1C C2C F3C 107.3(13) . .
F2C C2C F3C 106.3(13) . .
F1C C2C C1C 112.2(13) . .
F2C C2C C1C 111.1(12) . .
F3C C2C C1C 110.8(13) . .
F4C C3C F6C 107.0(13) . .
F4C C3C F5C 106.9(13) . .
F6C C3C F5C 106.8(13) . .
F4C C3C C1C 112.6(13) . .
F6C C3C C1C 112.0(12) . .
F5C C3C C1C 111.2(13) . .
C1C C4C H4CA 109.5 . .
C1C C4C H4CB 109.5 . .
H4CA C4C H4CB 109.5 . .
C1C C4C H4CC 109.5 . .
H4CA C4C H4CC 109.5 . .
H4CB C4C H4CC 109.5 . .
C5C O2C Al1C 172(2) . .
O2C C5C C6C 113.1(13) . .
O2C C5C C7C 112.2(13) . .
C6C C5C C7C 107.0(11) . .
O2C C5C C8C 110.5(13) . .
C6C C5C C8C 106.7(13) . .
C7C C5C C8C 107.0(13) . .
F9C C6C F8C 108.0(14) . .
F9C C6C F7C 107.8(14) . .
F8C C6C F7C 107.6(14) . .
F9C C6C C5C 111.9(13) . .
F8C C6C C5C 111.2(13) . .
F7C C6C C5C 110.2(13) . .
F11C C7C F12C 107.3(14) . .
F11C C7C F10C 107.5(13) . .
F12C C7C F10C 106.6(14) . .
F11C C7C C5C 111.5(13) . .
F12C C7C C5C 112.4(13) . .
F10C C7C C5C 111.3(13) . .
C5C C8C H8CA 109.5 . .
C5C C8C H8CB 109.5 . .
H8CA C8C H8CB 109.5 . .
C5C C8C H8CC 109.5 . .
H8CA C8C H8CC 109.5 . .
H8CB C8C H8CC 109.5 . .
C9C O3C Al1C 133.8(18) . .
O3C C9C C10C 109.8(13) . .
O3C C9C C11C 109.7(13) . .
C10C C9C C11C 109.8(12) . .
O3C C9C C12C 110.1(14) . .
C10C C9C C12C 108.6(13) . .
C11C C9C C12C 108.8(13) . .
F13C C10C F14C 107.9(14) . .
F13C C10C F15C 106.6(14) . .
F14C C10C F15C 106.7(14) . .
F13C C10C C9C 111.6(13) . .
F14C C10C C9C 112.4(13) . .
F15C C10C C9C 111.3(13) . .
F16C C11C F18C 108.8(14) . .
F16C C11C F17C 108.1(14) . .
F18C C11C F17C 107.0(14) . .
F16C C11C C9C 110.9(13) . .
F18C C11C C9C 111.3(13) . .
F17C C11C C9C 110.6(13) . .
C9C C12C H12G 109.5 . .
C9C C12C H12H 109.5 . .
H12G C12C H12H 109.5 . .
C9C C12C H12I 109.5 . .
H12G C12C H12I 109.5 . .
H12H C12C H12I 109.5 . .
C13C O4C Al1C 143.6(17) . .
O4C C13C C15C 110.9(12) . .
O4C C13C C16C 109.3(13) . .
C15C C13C C16C 110.1(12) . .
O4C C13C C14C 106.8(11) . .
C15C C13C C14C 111.1(11) . .
C16C C13C C14C 108.5(12) . .
F19C C14C F20C 107.7(14) . .
F19C C14C F21C 107.1(13) . .
F20C C14C F21C 106.2(13) . .
F19C C14C C13C 112.7(14) . .
F20C C14C C13C 111.6(12) . .
F21C C14C C13C 111.2(12) . .
F24C C15C F22C 105.4(13) . .
F24C C15C F23C 105.0(13) . .
F22C C15C F23C 104.2(13) . .
F24C C15C C13C 114.3(12) . .
F22C C15C C13C 113.6(13) . .
F23C C15C C13C 113.3(13) . .
C13C C16C H16G 109.5 . .
C13C C16C H16H 109.5 . .
H16G C16C H16H 109.5 . .
C13C C16C H16I 109.5 . .
H16G C16C H16I 109.5 . .
H16H C16C H16I 109.5 . .
C29B Cr1B C31B 88.4(11) . .
C29B Cr1B C30B 96.4(7) . .
C31B Cr1B C30B 86.5(5) . .
C29B Cr1B C17B 122.6(5) . .
C31B Cr1B C17B 149.0(11) . .
C30B Cr1B C17B 90.3(6) . .
C29B Cr1B C22B 94.2(4) . .
C31B Cr1B C22B 153.9(6) . .
C30B Cr1B C22B 118.9(6) . .
C17B Cr1B C22B 36.9(2) . .
C29B Cr1B C18B 158.6(5) . .
C31B Cr1B C18B 112.6(11) . .
C30B Cr1B C18B 89.4(7) . .
C17B Cr1B C18B 36.5(2) . .
C22B Cr1B C18B 65.1(3) . .
C29B Cr1B C21B 91.2(4) . .
C31B Cr1B C21B 118.2(6) . .
C30B Cr1B C21B 154.4(7) . .
C17B Cr1B C21B 65.2(3) . .
C22B Cr1B C21B 35.9(2) . .
C18B Cr1B C21B 75.5(3) . .
C29B Cr1B C20B 113.7(5) . .
C31B Cr1B C20B 91.0(7) . .
C30B Cr1B C20B 149.7(8) . .
C17B Cr1B C20B 76.6(4) . .
C22B Cr1B C20B 64.2(3) . .
C18B Cr1B C20B 63.8(3) . .
C21B Cr1B C20B 35.1(2) . .
C29B Cr1B C19B 149.0(5) . .
C31B Cr1B C19B 88.9(10) . .
C30B Cr1B C19B 114.2(8) . .
C17B Cr1B C19B 64.5(3) . .
C22B Cr1B C19B 75.7(4) . .
C18B Cr1B C19B 35.0(2) . .
C21B Cr1B C19B 63.3(3) . .
C20B Cr1B C19B 35.5(2) . .
O6B C30B Cr1B 177.3(12) . .
O7B C31B Cr1B 177.0(15) . .
C31D Cr1D C30D 86.0(9) . .
C31D Cr1D C29B 89(3) . .
C30D Cr1D C29B 89.4(17) . .
C31D Cr1D C20B 88.6(18) . .
C30D Cr1D C20B 152(2) . .
C29B Cr1D C20B 117.7(11) . .
C31D Cr1D C19B 90(3) . .
C30D Cr1D C19B 113.2(19) . .
C29B Cr1D C19B 157.3(11) . .
C20B Cr1D C19B 39.6(5) . .
C31D Cr1D C21B 116.0(15) . .
C30D Cr1D C21B 158.0(15) . .
C29B Cr1D C21B 90.8(9) . .
C20B Cr1D C21B 38.1(4) . .
C19B Cr1D C21B 69.1(6) . .
C31D Cr1D C18B 119(3) . .
C30D Cr1D C18B 89.5(18) . .
C29B Cr1D C18B 151.9(11) . .
C20B Cr1D C18B 69.5(8) . .
C19B Cr1D C18B 37.7(5) . .
C21B Cr1D C18B 80.1(7) . .
C31D Cr1D C22B 152.9(15) . .
C30D Cr1D C22B 121.1(14) . .
C29B Cr1D C22B 90.0(9) . .
C20B Cr1D C22B 68.1(6) . .
C19B Cr1D C22B 80.3(8) . .
C21B Cr1D C22B 37.0(4) . .
C18B Cr1D C22B 66.8(7) . .
C31D Cr1D C17B 156(3) . .
C30D Cr1D C17B 93.0(15) . .
C29B Cr1D C17B 114.8(10) . .
C20B Cr1D C17B 81.3(8) . .
C19B Cr1D C17B 68.0(7) . .
C21B Cr1D C17B 67.1(6) . .
C18B Cr1D C17B 37.2(4) . .
C22B Cr1D C17B 36.8(4) . .
O6D C30D Cr1D 176(4) . .
O7D C31D Cr1D 172(4) . .
C22B C17B C18B 119.3(4) . .
C22B C17B C23B 120.7(5) . .
C18B C17B C23B 119.9(5) . .
C22B C17B Cr1B 72.0(3) . .
C18B C17B Cr1B 74.6(4) . .
C23B C17B Cr1B 127.2(4) . .
C22B C17B Cr1D 71.6(6) . .
C18B C17B Cr1D 69.7(7) . .
C23B C17B Cr1D 133.5(6) . .
Cr1B C17B Cr1D 6.8(7) . .
C19B C18B C17B 119.8(4) . .
C19B C18B C24B 119.2(4) . .
C17B C18B C24B 120.9(5) . .
C19B C18B Cr1D 67.6(6) . .
C17B C18B Cr1D 73.0(6) . .
C24B C18B Cr1D 133.3(6) . .
C19B C18B Cr1B 73.8(4) . .
C17B C18B Cr1B 68.9(3) . .
C24B C18B Cr1B 130.8(4) . .
Cr1D C18B Cr1B 6.2(7) . .
C18B C19B C20B 120.2(4) . .
C18B C19B C25B 119.5(5) . .
C20B C19B C25B 120.2(5) . .
C18B C19B Cr1D 74.6(7) . .
C20B C19B Cr1D 69.0(6) . .
C25B C19B Cr1D 130.7(7) . .
C18B C19B Cr1B 71.2(4) . .
C20B C19B Cr1B 71.5(4) . .
C25B C19B Cr1B 132.0(5) . .
Cr1D C19B Cr1B 3.5(8) . .
C21B C20B C19B 120.2(5) . .
C21B C20B C26B 119.2(5) . .
C19B C20B C26B 120.5(5) . .
C21B C20B Cr1D 75.3(7) . .
C19B C20B Cr1D 71.4(8) . .
C26B C20B Cr1D 128.5(8) . .
C21B C20B Cr1B 72.4(4) . .
C19B C20B Cr1B 73.0(4) . .
C26B C20B Cr1B 130.0(5) . .
Cr1D C20B Cr1B 3.0(8) . .
C20B C21B C22B 119.6(4) . .
C20B C21B C27B 119.8(5) . .
C22B C21B C27B 120.6(5) . .
C20B C21B Cr1D 66.6(7) . .
C22B C21B Cr1D 73.4(6) . .
C27B C21B Cr1D 133.5(8) . .
C20B C21B Cr1B 72.5(4) . .
C22B C21B Cr1B 69.1(3) . .
C27B C21B Cr1B 131.6(4) . .
Cr1D C21B Cr1B 5.9(8) . .
C21B C22B C17B 120.6(4) . .
C21B C22B C28B 119.7(5) . .
C17B C22B C28B 119.7(5) . .
C21B C22B Cr1B 75.0(4) . .
C17B C22B Cr1B 71.1(4) . .
C28B C22B Cr1B 128.2(4) . .
C21B C22B Cr1D 69.6(6) . .
C17B C22B Cr1D 71.7(7) . .
C28B C22B Cr1D 134.1(7) . .
Cr1B C22B Cr1D 6.8(7) . .
C17B C23B H23A 109.5 . .
C17B C23B H23B 109.5 . .
H23A C23B H23B 109.5 . .
C17B C23B H23C 109.5 . .
H23A C23B H23C 109.5 . .
H23B C23B H23C 109.5 . .
C18B C24B H24A 109.5 . .
C18B C24B H24B 109.5 . .
H24A C24B H24B 109.5 . .
C18B C24B H24C 109.5 . .
H24A C24B H24C 109.5 . .
H24B C24B H24C 109.5 . .
C19B C25B H25A 109.5 . .
C19B C25B H25B 109.5 . .
H25A C25B H25B 109.5 . .
C19B C25B H25C 109.5 . .
H25A C25B H25C 109.5 . .
H25B C25B H25C 109.5 . .
C20B C26B H26A 109.5 . .
C20B C26B H26B 109.5 . .
H26A C26B H26B 109.5 . .
C20B C26B H26C 109.5 . .
H26A C26B H26C 109.5 . .
H26B C26B H26C 109.5 . .
C21B C27B H27A 109.5 . .
C21B C27B H27B 109.5 . .
H27A C27B H27B 109.5 . .
C21B C27B H27C 109.5 . .
H27A C27B H27C 109.5 . .
H27B C27B H27C 109.5 . .
C22B C28B H28A 109.5 . .
C22B C28B H28B 109.5 . .
H28A C28B H28B 109.5 . .
C22B C28B H28C 109.5 . .
H28A C28B H28C 109.5 . .
H28B C28B H28C 109.5 . .
O5B C29B Cr1B 178.8(5) . .
O5B C29B Cr1D 174.8(7) . .
Cr1B C29B Cr1D 6.3(7) . .
C22A C17A C18A 120.3(5) . .
C22A C17A C23A 119.7(5) . .
C18A C17A C23A 120.0(5) . .
C22A C17A Cr1A 73.8(3) . .
C18A C17A Cr1A 72.2(3) . .
C23A C17A Cr1A 129.1(4) . .
C19A C18A C17A 119.7(4) . .
C19A C18A C24A 118.8(5) . .
C17A C18A C24A 121.4(5) . .
C19A C18A Cr1A 72.9(3) . .
C17A C18A Cr1A 70.9(3) . .
C24A C18A Cr1A 130.9(4) . .
C18A C19A C20A 120.1(4) . .
C18A C19A C25A 119.4(4) . .
C20A C19A C25A 120.5(5) . .
C18A C19A Cr1A 70.9(3) . .
C20A C19A Cr1A 70.3(3) . .
C25A C19A Cr1A 132.2(4) . .
C21A C20A C19A 119.6(4) . .
C21A C20A C26A 120.7(5) . .
C19A C20A C26A 119.7(5) . .
C21A C20A Cr1A 71.1(3) . .
C19A C20A Cr1A 73.1(3) . .
C26A C20A Cr1A 130.7(4) . .
C20A C21A C22A 120.4(4) . .
C20A C21A C27A 119.5(5) . .
C22A C21A C27A 120.1(5) . .
C20A C21A Cr1A 72.1(3) . .
C22A C21A Cr1A 73.8(3) . .
C27A C21A Cr1A 127.7(4) . .
C17A C22A C21A 119.6(4) . .
C17A C22A C28A 120.8(5) . .
C21A C22A C28A 119.7(5) . .
C17A C22A Cr1A 70.0(3) . .
C21A C22A Cr1A 69.6(3) . .
C28A C22A Cr1A 133.5(4) . .
C17A C23A H23D 109.5 . .
C17A C23A H23E 109.5 . .
H23D C23A H23E 109.5 . .
C17A C23A H23F 109.5 . .
H23D C23A H23F 109.5 . .
H23E C23A H23F 109.5 . .
C18A C24A H24D 109.5 . .
C18A C24A H24E 109.5 . .
H24D C24A H24E 109.5 . .
C18A C24A H24F 109.5 . .
H24D C24A H24F 109.5 . .
H24E C24A H24F 109.5 . .
C19A C25A H25D 109.5 . .
C19A C25A H25E 109.5 . .
H25D C25A H25E 109.5 . .
C19A C25A H25F 109.5 . .
H25D C25A H25F 109.5 . .
H25E C25A H25F 109.5 . .
C20A C26A H26D 109.5 . .
C20A C26A H26E 109.5 . .
H26D C26A H26E 109.5 . .
C20A C26A H26F 109.5 . .
H26D C26A H26F 109.5 . .
H26E C26A H26F 109.5 . .
C21A C27A H27D 109.5 . .
C21A C27A H27E 109.5 . .
H27D C27A H27E 109.5 . .
C21A C27A H27F 109.5 . .
H27D C27A H27F 109.5 . .
H27E C27A H27F 109.5 . .
C22A C28A H28D 109.5 . .
C22A C28A H28E 109.5 . .
H28D C28A H28E 109.5 . .
C22A C28A H28F 109.5 . .
H28D C28A H28F 109.5 . .
H28E C28A H28F 109.5 . .
O5A C29A Cr1A 179.1(4) . .
O6A C30A Cr1A 178.0(6) . .
O7A C31A Cr1A 178.4(7) . .
C30A Cr1A C31A 85.6(3) . .
C30A Cr1A C29A 87.7(2) . .
C31A Cr1A C29A 94.9(2) . .
C30A Cr1A C21A 153.3(3) . .
C31A Cr1A C21A 121.0(3) . .
C29A Cr1A C21A 92.04(18) . .
C30A Cr1A C17A 89.9(2) . .
C31A Cr1A C17A 149.4(2) . .
C29A Cr1A C17A 115.1(2) . .
C21A Cr1A C17A 66.13(19) . .
C30A Cr1A C20A 152.8(2) . .
C31A Cr1A C20A 92.4(2) . .
C29A Cr1A C20A 119.43(19) . .
C21A Cr1A C20A 36.78(18) . .
C17A Cr1A C20A 78.22(19) . .
C30A Cr1A C18A 89.8(2) . .
C31A Cr1A C18A 112.7(2) . .
C29A Cr1A C18A 152.01(19) . .
C21A Cr1A C18A 78.05(17) . .
C17A Cr1A C18A 36.94(18) . .
C20A Cr1A C18A 66.02(18) . .
C30A Cr1A C19A 116.2(2) . .
C31A Cr1A C19A 89.5(2) . .
C29A Cr1A C19A 155.93(19) . .
C21A Cr1A C19A 65.71(16) . .
C17A Cr1A C19A 65.62(18) . .
C20A Cr1A C19A 36.59(17) . .
C18A Cr1A C19A 36.16(18) . .
C30A Cr1A C22A 116.8(3) . .
C31A Cr1A C22A 157.1(3) . .
C29A Cr1A C22A 91.06(18) . .
C21A Cr1A C22A 36.5(2) . .
C17A Cr1A C22A 36.18(19) . .
C20A Cr1A C22A 65.60(18) . .
C18A Cr1A C22A 65.38(17) . .
C19A Cr1A C22A 76.59(16) . .

loop_
_geom_bond_atom_site_label_1
_geom_bond_atom_site_label_2
_geom_bond_distance
_geom_bond_site_symmetry_2
Al1B O2B 1.723(3) .
Al1B O4B 1.731(4) .
Al1B O1B 1.731(4) .
Al1B O3B 1.732(3) .
O1B C1B 1.381(6) .
C1B C3B 1.518(6) .
C1B C4B 1.538(7) .
C1B C2B 1.539(7) .
C2B F3B 1.319(6) .
C2B F1B 1.331(6) .
C2B F2B 1.336(7) .
C3B F5B 1.322(6) .
C3B F6B 1.336(7) .
C3B F4B 1.344(6) .
C4B H4BA 0.9800 .
C4B H4BB 0.9800 .
C4B H4BC 0.9800 .
O2B C5B 1.366(5) .
C5B C6B 1.525(7) .
C5B C8B 1.528(7) .
C5B C7B 1.541(7) .
C6B F8B 1.323(6) .
C6B F9B 1.342(6) .
C6B F7B 1.347(6) .
C7B F12B 1.324(6) .
C7B F10B 1.327(6) .
C7B F11B 1.332(6) .
C8B H8BA 0.9800 .
C8B H8BB 0.9800 .
C8B H8BC 0.9800 .
O3B C9B 1.367(6) .
C9B C12B 1.528(6) .
C9B C10B 1.532(7) .
C9B C11B 1.535(6) .
C10B F13B 1.327(6) .
C10B F14B 1.335(6) .
C10B F15B 1.340(5) .
C11B F18B 1.331(6) .
C11B F16B 1.334(6) .
C11B F17B 1.335(6) .
C12B H12D 0.9800 .
C12B H12E 0.9800 .
C12B H12F 0.9800 .
O4B C13B 1.364(6) .
C13B C14B 1.509(7) .
C13B C15B 1.529(7) .
C13B C16B 1.541(7) .
C14B F21B 1.336(7) .
C14B F19B 1.337(6) .
C14B F20B 1.347(7) .
C15B F23B 1.335(7) .
C15B F22B 1.338(6) .
C15B F24B 1.340(7) .
C16B H16D 0.9800 .
C16B H16E 0.9800 .
C16B H16F 0.9800 .
Al1D O2D 1.719(13) .
Al1D O3D 1.721(13) .
Al1D O4D 1.726(13) .
Al1D O1D 1.730(13) .
O1D C1D 1.365(17) .
C1D C3D 1.529(15) .
C1D C2D 1.534(15) .
C1D C4D 1.555(17) .
C2D F3D 1.323(14) .
C2D F2D 1.329(14) .
C2D F1D 1.338(14) .
C3D F5D 1.321(14) .
C3D F6D 1.331(14) .
C3D F4D 1.342(14) .
C4D H4DA 0.9800 .
C4D H4DB 0.9800 .
C4D H4DC 0.9800 .
O2D C5D 1.337(16) .
C5D C6D 1.532(16) .
C5D C7D 1.540(15) .
C5D C8D 1.550(17) .
C6D F8D 1.330(14) .
C6D F9D 1.331(14) .
C6D F7D 1.336(14) .
C7D F10D 1.321(14) .
C7D F11D 1.323(14) .
C7D F12D 1.328(14) .
C8D H8DA 0.9800 .
C8D H8DB 0.9800 .
C8D H8DC 0.9800 .
O3D C9D 1.377(17) .
C9D C10D 1.515(15) .
C9D C12D 1.517(16) .
C9D C11D 1.546(15) .
C10D F13D 1.336(14) .
C10D F14D 1.338(14) .
C10D F15D 1.345(13) .
C11D F16D 1.323(13) .
C11D F18D 1.329(14) .
C11D F17D 1.336(14) .
C12D H12J 0.9800 .
C12D H12K 0.9800 .
C12D H12L 0.9800 .
O4D C13D 1.357(17) .
C13D C15D 1.517(15) .
C13D C16D 1.526(17) .
C13D C14D 1.535(15) .
C14D F20D 1.326(14) .
C14D F19D 1.327(14) .
C14D F21D 1.341(14) .
C15D F22D 1.334(13) .
C15D F23D 1.343(14) .
C15D F24D 1.346(14) .
C16D H16J 0.9800 .
C16D H16K 0.9800 .
C16D H16L 0.9800 .
Al1A O3A 1.723(4) .
Al1A O2A 1.728(3) .
Al1A O1A 1.728(3) .
Al1A O4A 1.730(3) .
O1A C1A 1.360(5) .
C1A C3A 1.525(6) .
C1A C4A 1.534(7) .
C1A C2A 1.536(6) .
C2A F1A 1.326(6) .
C2A F2A 1.331(6) .
C2A F3A 1.331(6) .
C3A F6A 1.327(6) .
C3A F5A 1.335(5) .
C3A F4A 1.343(6) .
C4A H4AA 0.9800 .
C4A H4AB 0.9800 .
C4A H4AC 0.9800 .
O2A C5A 1.372(6) .
C5A C6A 1.508(7) .
C5A C8A 1.521(7) .
C5A C7A 1.540(6) .
C6A F7A 1.335(6) .
C6A F9A 1.336(6) .
C6A F8A 1.350(7) .
C7A F11A 1.328(6) .
C7A F10A 1.334(6) .
C7A F12A 1.340(6) .
C8A H8AA 0.9800 .
C8A H8AB 0.9800 .
C8A H8AC 0.9800 .
O3A C9A 1.374(6) .
C9A C11A 1.525(8) .
C9A C12A 1.527(7) .
C9A C10A 1.529(8) .
C10A F14A 1.317(7) .
C10A F13A 1.341(6) .
C10A F15A 1.347(7) .
C11A F18A 1.321(7) .
C11A F17A 1.323(7) .
C11A F16A 1.347(7) .
C12A H12A 0.9800 .
C12A H12B 0.9800 .
C12A H12C 0.9800 .
O4A C13A 1.371(5) .
C13A C16A 1.516(6) .
C13A C14A 1.533(6) .
C13A C15A 1.533(7) .
C14A F19A 1.324(6) .
C14A F20A 1.329(6) .
C14A F21A 1.339(6) .
C15A F23A 1.330(6) .
C15A F24A 1.338(6) .
C15A F22A 1.344(5) .
C16A H16A 0.9800 .
C16A H16B 0.9800 .
C16A H16C 0.9800 .
Al1C O4C 1.720(13) .
Al1C O1C 1.720(13) .
Al1C O3C 1.722(13) .
Al1C O2C 1.723(12) .
O1C C1C 1.352(17) .
C1C C4C 1.522(16) .
C1C C3C 1.527(15) .
C1C C2C 1.541(15) .
C2C F1C 1.310(13) .
C2C F2C 1.326(14) .
C2C F3C 1.337(14) .
C3C F4C 1.326(13) .
C3C F6C 1.333(14) .
C3C F5C 1.337(13) .
C4C H4CA 0.9800 .
C4C H4CB 0.9800 .
C4C H4CC 0.9800 .
O2C C5C 1.347(17) .
C5C C6C 1.526(16) .
C5C C7C 1.530(16) .
C5C C8C 1.544(17) .
C6C F9C 1.328(14) .
C6C F8C 1.336(14) .
C6C F7C 1.342(14) .
C7C F11C 1.330(14) .
C7C F12C 1.336(14) .
C7C F10C 1.341(14) .
C8C H8CA 0.9800 .
C8C H8CB 0.9800 .
C8C H8CC 0.9800 .
O3C C9C 1.348(18) .
C9C C10C 1.531(16) .
C9C C11C 1.533(16) .
C9C C12C 1.534(17) .
C10C F13C 1.332(14) .
C10C F14C 1.333(14) .
C10C F15C 1.340(14) .
C11C F16C 1.322(14) .
C11C F18C 1.329(14) .
C11C F17C 1.333(14) .
C12C H12G 0.9800 .
C12C H12H 0.9800 .
C12C H12I 0.9800 .
O4C C13C 1.380(17) .
C13C C15C 1.509(15) .
C13C C16C 1.530(16) .
C13C C14C 1.539(15) .
C14C F19C 1.321(13) .
C14C F20C 1.328(14) .
C14C F21C 1.337(14) .
C15C F24C 1.338(14) .
C15C F22C 1.349(14) .
C15C F23C 1.353(14) .
C16C H16G 0.9800 .
C16C H16H 0.9800 .
C16C H16I 0.9800 .
Cr1B C29B 1.867(13) .
Cr1B C31B 1.872(8) .
Cr1B C30B 1.899(9) .
Cr1B C17B 2.234(11) .
Cr1B C22B 2.246(10) .
Cr1B C18B 2.309(12) .
Cr1B C21B 2.321(10) .
Cr1B C20B 2.323(11) .
Cr1B C19B 2.343(12) .
C30B O6B 1.138(9) .
C31B O7B 1.139(10) .
Cr1D C31D 1.883(13) .
Cr1D C30D 1.889(13) .
Cr1D C29B 2.02(3) .
Cr1D C20B 2.08(2) .
Cr1D C19B 2.12(3) .
Cr1D C21B 2.198(19) .
Cr1D C18B 2.21(3) .
Cr1D C22B 2.25(2) .
Cr1D C17B 2.25(2) .
C30D O6D 1.137(14) .
C31D O7D 1.133(14) .
C17B C22B 1.419(7) .
C17B C18B 1.423(7) .
C17B C23B 1.502(7) .
C18B C19B 1.401(7) .
C18B C24B 1.505(7) .
C19B C20B 1.423(7) .
C19B C25B 1.494(7) .
C20B C21B 1.401(7) .
C20B C26B 1.523(8) .
C21B C22B 1.410(8) .
C21B C27B 1.507(7) .
C22B C28B 1.508(7) .
C23B H23A 0.9800 .
C23B H23B 0.9800 .
C23B H23C 0.9800 .
C24B H24A 0.9800 .
C24B H24B 0.9800 .
C24B H24C 0.9800 .
C25B H25A 0.9800 .
C25B H25B 0.9800 .
C25B H25C 0.9800 .
C26B H26A 0.9800 .
C26B H26B 0.9800 .
C26B H26C 0.9800 .
C27B H27A 0.9800 .
C27B H27B 0.9800 .
C27B H27C 0.9800 .
C28B H28A 0.9800 .
C28B H28B 0.9800 .
C28B H28C 0.9800 .
C29B O5B 1.122(6) .
C17A C22A 1.407(7) .
C17A C18A 1.425(7) .
C17A C23A 1.511(8) .
C17A Cr1A 2.240(5) .
C18A C19A 1.409(7) .
C18A C24A 1.515(7) .
C18A Cr1A 2.258(5) .
C19A C20A 1.422(6) .
C19A C25A 1.496(7) .
C19A Cr1A 2.283(4) .
C20A C21A 1.414(7) .
C20A C26A 1.516(8) .
C20A Cr1A 2.247(5) .
C21A C22A 1.418(8) .
C21A C27A 1.514(7) .
C21A Cr1A 2.234(4) .
C22A C28A 1.499(7) .
C22A Cr1A 2.289(5) .
C23A H23D 0.9800 .
C23A H23E 0.9800 .
C23A H23F 0.9800 .
C24A H24D 0.9800 .
C24A H24E 0.9800 .
C24A H24F 0.9800 .
C25A H25D 0.9800 .
C25A H25E 0.9800 .
C25A H25F 0.9800 .
C26A H26D 0.9800 .
C26A H26E 0.9800 .
C26A H26F 0.9800 .
C27A H27D 0.9800 .
C27A H27E 0.9800 .
C27A H27F 0.9800 .
C28A H28D 0.9800 .
C28A H28E 0.9800 .
C28A H28F 0.9800 .
C29A O5A 1.132(6) .
C29A Cr1A 1.905(5) .
C30A O6A 1.137(8) .
C30A Cr1A 1.877(6) .
C31A O7A 1.129(7) .
C31A Cr1A 1.905(6) .
